data_4336692
loop_
_publ_author_name
'Micha\/l J. Koby\/lka'
'Katarzyna \'Slepokura'
'Maria Acebr\'on Rodicio'
'Marta Paluch'
'Jerzy Lisowski'

_publ_contact_author_address
;
Department of Chemistry, 
University of Wroclaw, 
14 F. Joliot-Curie
50-383 Wroclaw,
Poland
;
_publ_contact_author_email jerzy.lisowski@chem.uni.wroc.pl
_publ_contact_author_fax '+48 71 3282348'
_publ_contact_author_name 'Jerzy Lisowski'
_publ_contact_author_phone '+48 71 3757252'
_publ_section_title
;
 Incorporation of Trinuclear Lanthanide(III) Hydroxo Bridged Clusters in
 Macrocyclic Frameworks
;
_journal_name_full 'Inorganic Chemistry'
_journal_page_first 12893
_journal_page_last 12903
_journal_paper_doi 10.1021/ic400508y
_journal_volume 52
_journal_year 2013
_chemical_absolute_configuration rmad
_chemical_formula_sum 'C116 H206 N20 Nd6 O46'
_chemical_formula_weight 3482.45
_chemical_name_systematic
; 
 ? 
;
_space_group_IT_number 5
_symmetry_cell_setting monoclinic
_symmetry_space_group_name_Hall 'C 2y'
_symmetry_space_group_name_H-M 'C 1 2 1'
_atom_sites_solution_hydrogens geom
_atom_sites_solution_primary direct
_atom_sites_solution_secondary difmap
_cell_angle_alpha 90.00
_cell_angle_beta 109.66(3)
_cell_angle_gamma 90.00
_cell_formula_units_Z 2
_cell_length_a 16.754(4)
_cell_length_b 21.039(4)
_cell_length_c 22.024(4)
_cell_measurement_reflns_used 27263
_cell_measurement_temperature 100(2)
_cell_measurement_theta_max 36.89
_cell_measurement_theta_min 2.86
_cell_volume 7311(3)
_computing_cell_refinement
;
CrysAlis RED, Oxford Diffraction Ltd.,
Version 1.171.33.42 (release 29-05-2009 CrysAlis171 .NET)
(compiled May 29 2009,17:40:42)
;
_computing_data_collection
;
CrysAlis CCD, Oxford Diffraction Ltd.,
Version 1.171.33.42 (release 29-05-2009 CrysAlis171 .NET)
(compiled May 29 2009,17:40:42)
;
_computing_data_reduction
;
CrysAlis RED, Oxford Diffraction Ltd.,
Version 1.171.33.42 (release 29-05-2009 CrysAlis171 .NET)
(compiled May 29 2009,17:40:42)
;
_computing_structure_refinement 'SHELXL-97 (Sheldrick, 2008)'
_computing_structure_solution 'SHELXS-97 (Sheldrick, 2008)'
_diffrn_ambient_temperature 100(2)
_diffrn_measured_fraction_theta_full 0.998
_diffrn_measured_fraction_theta_max 0.991
_diffrn_measurement_device_type
;
Kuma KM4-CCD kappa-geometry diffractometer with a Sapphire CCD camera
;
_diffrn_measurement_method 'omega scan'
_diffrn_radiation_monochromator graphite
_diffrn_radiation_source 'Enhance (Mo) x-ray Source'
_diffrn_radiation_type MoK\a
_diffrn_radiation_wavelength 0.71073
_diffrn_reflns_av_R_equivalents 0.0434
_diffrn_reflns_av_sigmaI/netI 0.0562
_diffrn_reflns_limit_h_max 23
_diffrn_reflns_limit_h_min -23
_diffrn_reflns_limit_k_max 29
_diffrn_reflns_limit_k_min -28
_diffrn_reflns_limit_l_max 30
_diffrn_reflns_limit_l_min -21
_diffrn_reflns_number 52885
_diffrn_reflns_theta_full 26.00
_diffrn_reflns_theta_max 30.00
_diffrn_reflns_theta_min 2.86
_exptl_absorpt_coefficient_mu 2.176
_exptl_absorpt_correction_T_max 0.897
_exptl_absorpt_correction_T_min 0.674
_exptl_absorpt_correction_type analytical
_exptl_absorpt_process_details
;
CrysAlis RED, Oxford Diffraction Ltd.,
Version 1.171.33.42 (release 29-05-2009 CrysAlis171 .NET)
(compiled May 29 2009,17:40:42)
Analytical numeric absorption correction using a multifaceted 
crystal model based on expressions derived by R.C. Clark & J.S. Reid.
(Clark, R. C. & Reid, J. S. (1995). Acta Cryst. A51, 887-897)
;
_exptl_crystal_colour yellowish
_exptl_crystal_density_diffrn 1.582
_exptl_crystal_description plate
_exptl_crystal_F_000 3540
_exptl_crystal_size_max 0.17
_exptl_crystal_size_mid 0.16
_exptl_crystal_size_min 0.05
_refine_diff_density_max 1.874
_refine_diff_density_min -1.631
_refine_diff_density_rms 0.130
_refine_ls_abs_structure_details 'Flack H D (1983), Acta Cryst. A39, 876-881'
_refine_ls_abs_structure_Flack -0.013(11)
_refine_ls_extinction_method none
_refine_ls_goodness_of_fit_ref 1.016
_refine_ls_hydrogen_treatment constr
_refine_ls_matrix_type full
_refine_ls_number_parameters 845
_refine_ls_number_reflns 20710
_refine_ls_number_restraints 367
_refine_ls_restrained_S_all 1.015
_refine_ls_R_factor_all 0.0583
_refine_ls_R_factor_gt 0.0442
_refine_ls_shift/su_max 0.001
_refine_ls_shift/su_mean 0.000
_refine_ls_structure_factor_coef Fsqd
_refine_ls_weighting_details 'calc w=1/[\s^2^(Fo^2^)+(0.0600P)^2^+0.0000P] where P=(Fo^2^+2Fc^2^)/3'
_refine_ls_weighting_scheme calc
_refine_ls_wR_factor_gt 0.1004
_refine_ls_wR_factor_ref 0.1042
_reflns_number_gt 16784
_reflns_number_total 20710
_reflns_threshold_expression >2sigma(I)
_cod_data_source_file ic400508y_si_002_8.cif
_cod_data_source_block 12
_cod_original_sg_symbol_H-M 'C 2'
_cod_database_code 4336692

loop_
_symmetry_equiv_pos_as_xyz
'x, y, z'
'-x, y, -z'
'x+1/2, y+1/2, z'
'-x+1/2, y+1/2, -z'

loop_
_atom_site_label
_atom_site_type_symbol
_atom_site_fract_x
_atom_site_fract_y
_atom_site_fract_z
_atom_site_U_iso_or_equiv
_atom_site_adp_type
_atom_site_occupancy
_atom_site_symmetry_multiplicity
_atom_site_calc_flag
_atom_site_refinement_flags
_atom_site_disorder_assembly
_atom_site_disorder_group
Nd1A Nd 0.393058(16) 0.35733(3) -0.057305(12) 0.02179(6) Uani 1 1 d . . .
Nd2A Nd 0.5000 0.50798(4) 0.0000 0.02498(9) Uani 1 2 d S . .
O1A O 0.5000 0.2784(2) 0.0000 0.0251(10) Uani 1 2 d S . .
O2A O 0.3616(2) 0.47227(17) -0.07280(18) 0.0283(8) Uani 1 1 d . . .
O3A O 0.4721(2) 0.40767(16) 0.04478(16) 0.0232(7) Uani 1 1 d . . .
H3AO H 0.4491 0.4076 0.0812 0.028 Uiso 1 1 calc R . .
N1A N 0.3283(3) 0.2485(2) -0.0967(2) 0.0247(9) Uani 1 1 d . . .
H1A H 0.3220 0.2280 -0.0611 0.030 Uiso 1 1 calc R . .
N2A N 0.2339(2) 0.3629(2) -0.12702(19) 0.0245(8) Uani 1 1 d . . .
H2A H 0.2297 0.3760 -0.1683 0.029 Uiso 1 1 calc R . .
N3A N 0.4198(4) 0.6112(2) -0.0515(2) 0.0352(11) Uani 1 1 d . . .
H3A H 0.3761 0.6176 -0.0350 0.042 Uiso 1 1 calc R . .
C1A C 0.5000 0.2131(3) 0.0000 0.0166(12) Uani 1 2 d S . .
C2A C 0.4522(4) 0.1786(2) -0.0553(3) 0.0295(11) Uani 1 1 d . . .
C3A C 0.4536(4) 0.1129(2) -0.0535(3) 0.0354(13) Uani 1 1 d . . .
H3A1 H 0.4209 0.0904 -0.0910 0.043 Uiso 1 1 calc R . .
C4A C 0.5000 0.0784(4) 0.0000 0.042(2) Uani 1 2 d S . .
C5A C 0.5000 0.0081(4) 0.0000 0.072(4) Uani 1 2 d SD . .
C6A C 0.5329(8) -0.0266(6) -0.0476(4) 0.051(3) Uiso 0.50 1 d PD . .
H6A1 H 0.5290 -0.0726 -0.0420 0.076 Uiso 0.50 1 calc PR . .
H6A2 H 0.5921 -0.0148 -0.0396 0.076 Uiso 0.50 1 calc PR . .
H6A3 H 0.4986 -0.0148 -0.0917 0.076 Uiso 0.50 1 calc PR . .
C7A C 0.4043(2) -0.0047(10) -0.0212(7) 0.125(10) Uiso 0.50 1 d PD . .
H7A1 H 0.3943 -0.0507 -0.0233 0.188 Uiso 0.50 1 calc PR . .
H7A2 H 0.3764 0.0141 -0.0638 0.188 Uiso 0.50 1 calc PR . .
H7A3 H 0.3812 0.0143 0.0100 0.188 Uiso 0.50 1 calc PR . .
C8A C 0.5393(9) -0.0244(7) 0.0655(3) 0.062(4) Uiso 0.50 1 d PD . .
H8A1 H 0.5355 -0.0707 0.0597 0.092 Uiso 0.50 1 calc PR . .
H8A2 H 0.5085 -0.0116 0.0943 0.092 Uiso 0.50 1 calc PR . .
H8A3 H 0.5989 -0.0119 0.0844 0.092 Uiso 0.50 1 calc PR . .
C9A C 0.3954(3) 0.2127(2) -0.1136(2) 0.0277(11) Uani 1 1 d . . .
H9A1 H 0.4292 0.2427 -0.1296 0.033 Uiso 1 1 calc R . .
H9A2 H 0.3684 0.1817 -0.1482 0.033 Uiso 1 1 calc R . .
C10A C 0.2432(3) 0.2489(3) -0.1475(2) 0.0278(10) Uani 1 1 d . . .
H10A H 0.2503 0.2592 -0.1897 0.033 Uiso 1 1 calc R . .
C11A C 0.2001(4) 0.1831(3) -0.1531(3) 0.0382(13) Uani 1 1 d . . .
H11A H 0.2344 0.1511 -0.1662 0.046 Uiso 1 1 calc R . .
H11B H 0.1978 0.1705 -0.1104 0.046 Uiso 1 1 calc R . .
C12A C 0.1093(5) 0.1837(4) -0.2027(3) 0.0501(18) Uani 1 1 d . . .
H12A H 0.1119 0.1908 -0.2464 0.060 Uiso 1 1 calc R . .
H12B H 0.0821 0.1420 -0.2024 0.060 Uiso 1 1 calc R . .
C13A C 0.0564(4) 0.2361(4) -0.1867(3) 0.0478(16) Uani 1 1 d . . .
H13A H 0.0000 0.2377 -0.2209 0.057 Uiso 1 1 calc R . .
H13B H 0.0478 0.2260 -0.1455 0.057 Uiso 1 1 calc R . .
C14A C 0.0989(4) 0.3011(3) -0.1813(3) 0.0411(14) Uani 1 1 d . . .
H14A H 0.0646 0.3331 -0.1681 0.049 Uiso 1 1 calc R . .
H14B H 0.1011 0.3137 -0.2241 0.049 Uiso 1 1 calc R . .
C15A C 0.1897(3) 0.3006(3) -0.1320(3) 0.0314(12) Uani 1 1 d . . .
H15A H 0.1854 0.2908 -0.0887 0.038 Uiso 1 1 calc R . .
C16A C 0.1982(3) 0.4141(3) -0.0967(2) 0.0297(11) Uani 1 1 d . . .
H16A H 0.2272 0.4136 -0.0494 0.036 Uiso 1 1 calc R . .
H16B H 0.1371 0.4061 -0.1053 0.036 Uiso 1 1 calc R . .
C17A C 0.2095(4) 0.4777(3) -0.1229(2) 0.0322(12) Uani 1 1 d . . .
C18A C 0.1396(4) 0.5092(4) -0.1623(3) 0.0414(14) Uani 1 1 d . . .
H18A H 0.0858 0.4895 -0.1715 0.050 Uiso 1 1 calc R . .
C19A C 0.1430(5) 0.5675(4) -0.1892(3) 0.0494(18) Uani 1 1 d . A .
C20A C 0.2232(4) 0.5944(3) -0.1741(3) 0.0431(15) Uani 1 1 d . . .
H20A H 0.2280 0.6352 -0.1909 0.052 Uiso 1 1 calc R . .
C21A C 0.2973(4) 0.5640(3) -0.1353(3) 0.0317(12) Uani 1 1 d . . .
C22A C 0.2907(3) 0.5049(3) -0.1101(2) 0.0234(10) Uani 1 1 d . . .
C23A C 0.0657(4) 0.5998(3) -0.2346(3) 0.067(2) Uani 1 1 d D . .
C24A C 0.0499(12) 0.6599(5) -0.2012(7) 0.104(7) Uiso 0.555(15) 1 d PD A 1
H24A H -0.0001 0.6820 -0.2298 0.156 Uiso 0.555(15) 1 calc PR A 1
H24B H 0.0994 0.6879 -0.1914 0.156 Uiso 0.555(15) 1 calc PR A 1
H24C H 0.0404 0.6482 -0.1611 0.156 Uiso 0.555(15) 1 calc PR A 1
C25A C 0.0688(8) 0.6200(6) -0.3003(4) 0.054(4) Uiso 0.555(15) 1 d PD A 1
H25A H 0.0151 0.6403 -0.3251 0.081 Uiso 0.555(15) 1 calc PR A 1
H25B H 0.0778 0.5825 -0.3236 0.081 Uiso 0.555(15) 1 calc PR A 1
H25C H 0.1154 0.6501 -0.2944 0.081 Uiso 0.555(15) 1 calc PR A 1
C26A C -0.0129(9) 0.5578(8) -0.2471(7) 0.113(8) Uiso 0.555(15) 1 d PD A 1
H26A H -0.0624 0.5796 -0.2767 0.169 Uiso 0.555(15) 1 calc PR A 1
H26B H -0.0223 0.5494 -0.2063 0.169 Uiso 0.555(15) 1 calc PR A 1
H26C H -0.0042 0.5175 -0.2663 0.169 Uiso 0.555(15) 1 calc PR A 1
C24Q C -0.0011(8) 0.6209(7) -0.2060(7) 0.052(4) Uiso 0.445(15) 1 d PD A 2
H24D H -0.0485 0.6410 -0.2396 0.078 Uiso 0.445(15) 1 calc PR A 2
H24E H 0.0240 0.6515 -0.1712 0.078 Uiso 0.445(15) 1 calc PR A 2
H24F H -0.0218 0.5839 -0.1887 0.078 Uiso 0.445(15) 1 calc PR A 2
C25Q C 0.0916(10) 0.6589(5) -0.2641(8) 0.067(6) Uiso 0.445(15) 1 d PD A 2
H25D H 0.0408 0.6796 -0.2935 0.100 Uiso 0.445(15) 1 calc PR A 2
H25E H 0.1289 0.6464 -0.2881 0.100 Uiso 0.445(15) 1 calc PR A 2
H25F H 0.1215 0.6886 -0.2297 0.100 Uiso 0.445(15) 1 calc PR A 2
C26Q C 0.0217(11) 0.5550(7) -0.2907(7) 0.095(8) Uiso 0.445(15) 1 d PD A 2
H26D H -0.0285 0.5760 -0.3203 0.143 Uiso 0.445(15) 1 calc PR A 2
H26E H 0.0047 0.5161 -0.2740 0.143 Uiso 0.445(15) 1 calc PR A 2
H26F H 0.0609 0.5444 -0.3137 0.143 Uiso 0.445(15) 1 calc PR A 2
C27A C 0.3817(4) 0.5966(3) -0.1209(3) 0.0400(13) Uani 1 1 d . . .
H27A H 0.4205 0.5688 -0.1342 0.048 Uiso 1 1 calc R . .
H27B H 0.3740 0.6365 -0.1460 0.048 Uiso 1 1 calc R . .
C28A C 0.4755(5) 0.6684(3) -0.0361(4) 0.0442(15) Uani 1 1 d . . .
H28A H 0.5172 0.6647 -0.0595 0.053 Uiso 1 1 calc R . .
C29A C 0.4262(6) 0.7300(3) -0.0569(5) 0.065(2) Uani 1 1 d . . .
H29A H 0.4003 0.7300 -0.1045 0.078 Uiso 1 1 calc R . .
H29B H 0.3795 0.7309 -0.0388 0.078 Uiso 1 1 calc R . .
C30A C 0.4784(7) 0.7896(3) -0.0365(4) 0.073(3) Uani 1 1 d . . .
H30A H 0.4414 0.8274 -0.0496 0.088 Uiso 1 1 calc R . .
H30B H 0.5217 0.7917 -0.0579 0.088 Uiso 1 1 calc R . .
N4A N 0.3154(4) 0.3249(2) 0.0701(2) 0.081(3) Uani 1 1 d D . .
O4A O 0.3204(3) 0.3185(2) 0.01532(16) 0.0436(11) Uani 1 1 d D B .
O5A O 0.2954(7) 0.2786(3) 0.0973(3) 0.068(3) Uiso 0.686(19) 1 d PD B 1
O6A O 0.3360(10) 0.3762(3) 0.0994(4) 0.093(4) Uiso 0.686(19) 1 d PD B 1
O5Q O 0.2536(7) 0.3020(8) 0.0821(4) 0.050(6) Uiso 0.314(19) 1 d PD B 2
O6Q O 0.3653(7) 0.3609(6) 0.1099(3) 0.029(4) Uiso 0.314(19) 1 d PD B 2
O1WA O 0.3982(2) 0.3611(2) -0.16848(16) 0.0330(8) Uani 1 1 d . . .
O1MA O 0.5763(3) 0.5387(2) -0.0752(2) 0.0407(10) Uani 1 1 d D . .
H1MA H 0.5494 0.5192 -0.1091 0.049 Uiso 1 1 calc R . .
C1MA C 0.6634(5) 0.5330(5) -0.0637(5) 0.087(3) Uani 1 1 d D . .
H1M3 H 0.6949 0.5559 -0.0241 0.131 Uiso 1 1 calc R . .
H1M4 H 0.6770 0.5512 -0.1001 0.131 Uiso 1 1 calc R . .
H1M5 H 0.6794 0.4880 -0.0590 0.131 Uiso 1 1 calc R . .
Nd1B Nd 0.06613(2) 0.09651(4) 0.449508(14) 0.03143(7) Uani 1 1 d . . .
Nd2B Nd 0.0000 0.24617(4) 0.5000 0.04593(13) Uani 1 2 d S . .
O1B O 0.0000 0.0179(2) 0.5000 0.0379(14) Uani 1 2 d S . .
O2B O 0.0881(2) 0.21064(18) 0.43655(19) 0.0309(8) Uani 1 1 d . E .
O3B O 0.0632(2) 0.14683(19) 0.54907(18) 0.0312(8) Uani 1 1 d . . .
H3BO H 0.1149 0.1469 0.5886 0.037 Uiso 1 1 calc R . .
N1B N 0.1180(3) -0.0125(2) 0.4231(2) 0.0360(11) Uani 1 1 d . . .
H1B H 0.0723 -0.0333 0.3937 0.043 Uiso 1 1 calc R . .
N2B N 0.1477(3) 0.1036(2) 0.3706(2) 0.0296(9) Uani 1 1 d . . .
H2B H 0.2006 0.1208 0.3929 0.035 Uiso 1 1 calc R . .
N3B N 0.0599(4) 0.3494(2) 0.4675(2) 0.0423(13) Uani 1 1 d . E .
H3B H 0.0320 0.3549 0.4236 0.051 Uiso 1 1 calc R . .
C1B C 0.0000 -0.0483(4) 0.5000 0.046(2) Uani 1 2 d SU . .
C2B C 0.0693(6) -0.0815(3) 0.4947(4) 0.0538(16) Uani 1 1 d U . .
C3B C 0.0652(6) -0.1487(3) 0.4930(4) 0.0662(18) Uani 1 1 d U . .
H3B1 H 0.1106 -0.1716 0.4866 0.079 Uiso 1 1 calc R . .
C4B C 0.0000 -0.1818(5) 0.5000 0.076(3) Uani 1 2 d SU . .
C5B C 0.0000 -0.2525(4) 0.5000 0.088(3) Uani 1 2 d SDU . .
C6B C -0.0201(12) -0.2833(9) 0.5560(5) 0.080(5) Uiso 0.50 1 d PD . .
H6B1 H -0.0191 -0.3297 0.5520 0.121 Uiso 0.50 1 calc PR . .
H6B2 H -0.0765 -0.2698 0.5552 0.121 Uiso 0.50 1 calc PR . .
H6B3 H 0.0223 -0.2702 0.5969 0.121 Uiso 0.50 1 calc PR . .
C7B C -0.0530(10) -0.2870(8) 0.4387(4) 0.076(5) Uiso 0.50 1 d PD . .
H7B1 H -0.0465 -0.3330 0.4455 0.115 Uiso 0.50 1 calc PR . .
H7B2 H -0.0337 -0.2747 0.4030 0.115 Uiso 0.50 1 calc PR . .
H7B3 H -0.1128 -0.2755 0.4282 0.115 Uiso 0.50 1 calc PR . .
C8B C 0.0930(4) -0.2674(12) 0.5099(9) 0.184(16) Uiso 0.50 1 d PD . .
H8B1 H 0.1045 -0.3121 0.5220 0.276 Uiso 0.50 1 calc PR . .
H8B2 H 0.1296 -0.2403 0.5442 0.276 Uiso 0.50 1 calc PR . .
H8B3 H 0.1043 -0.2592 0.4697 0.276 Uiso 0.50 1 calc PR . .
C9B C 0.1435(5) -0.0489(3) 0.4856(4) 0.054(2) Uani 1 1 d . . .
H9B1 H 0.1870 -0.0808 0.4858 0.065 Uiso 1 1 calc R . .
H9B2 H 0.1689 -0.0193 0.5219 0.065 Uiso 1 1 calc R . .
C10B C 0.1871(4) -0.0075(3) 0.3948(3) 0.0355(13) Uani 1 1 d . . .
H10B H 0.2402 0.0064 0.4293 0.043 Uiso 1 1 calc R . .
C11B C 0.2041(4) -0.0720(3) 0.3673(3) 0.0415(15) Uani 1 1 d . . .
H11C H 0.2254 -0.1029 0.4029 0.050 Uiso 1 1 calc R . .
H11D H 0.1502 -0.0887 0.3368 0.050 Uiso 1 1 calc R . .
C12B C 0.2689(5) -0.0654(4) 0.3323(3) 0.0461(16) Uani 1 1 d . . .
H12C H 0.3248 -0.0541 0.3640 0.055 Uiso 1 1 calc R . .
H12D H 0.2749 -0.1068 0.3128 0.055 Uiso 1 1 calc R . .
C13B C 0.2426(4) -0.0152(3) 0.2803(3) 0.0375(13) Uani 1 1 d . . .
H13C H 0.1895 -0.0284 0.2463 0.045 Uiso 1 1 calc R . .
H13D H 0.2871 -0.0104 0.2603 0.045 Uiso 1 1 calc R . .
C14B C 0.2289(4) 0.0480(3) 0.3092(3) 0.0364(13) Uani 1 1 d . . .
H14C H 0.2107 0.0804 0.2746 0.044 Uiso 1 1 calc R . .
H14D H 0.2833 0.0623 0.3410 0.044 Uiso 1 1 calc R . .
C15B C 0.1622(4) 0.0430(3) 0.3423(3) 0.0296(11) Uani 1 1 d . . .
H15B H 0.1075 0.0298 0.3092 0.036 Uiso 1 1 calc R . .
C16B C 0.1010(4) 0.1511(3) 0.3221(3) 0.0311(11) Uani 1 1 d . . .
H16C H 0.0399 0.1489 0.3164 0.037 Uiso 1 1 calc R . .
H16D H 0.1079 0.1413 0.2802 0.037 Uiso 1 1 calc R . .
C17B C 0.1336(3) 0.2170(3) 0.3432(3) 0.0321(12) Uani 1 1 d . E .
C18B C 0.1725(4) 0.2516(3) 0.3069(3) 0.0397(13) Uani 1 1 d . . .
H18B H 0.1769 0.2324 0.2691 0.048 Uiso 1 1 calc R . .
C19B C 0.2052(5) 0.3123(3) 0.3227(3) 0.0484(17) Uani 1 1 d . C .
C20B C 0.1956(5) 0.3379(4) 0.3791(3) 0.055(2) Uani 1 1 d . . .
H20B H 0.2159 0.3797 0.3917 0.066 Uiso 1 1 calc R . .
C21B C 0.1579(4) 0.3051(3) 0.4172(3) 0.0421(15) Uani 1 1 d . E .
C22B C 0.1264(3) 0.2440(3) 0.3994(3) 0.0299(11) Uani 1 1 d . . .
C23B C 0.2449(5) 0.3496(3) 0.2813(3) 0.070(3) Uani 1 1 d D . .
C24B C 0.2872(9) 0.4125(5) 0.3093(7) 0.094(5) Uiso 0.72(2) 1 d PD C 1
H24G H 0.3306 0.4048 0.3513 0.141 Uiso 0.72(2) 1 calc PR C 1
H24H H 0.2444 0.4418 0.3145 0.141 Uiso 0.72(2) 1 calc PR C 1
H24I H 0.3135 0.4313 0.2799 0.141 Uiso 0.72(2) 1 calc PR C 1
C25B C 0.1786(6) 0.3649(7) 0.2158(4) 0.084(5) Uiso 0.72(2) 1 d PD C 1
H25G H 0.1500 0.3256 0.1961 0.127 Uiso 0.72(2) 1 calc PR C 1
H25H H 0.2066 0.3840 0.1877 0.127 Uiso 0.72(2) 1 calc PR C 1
H25I H 0.1369 0.3947 0.2217 0.127 Uiso 0.72(2) 1 calc PR C 1
C26B C 0.3129(8) 0.3089(6) 0.2681(8) 0.112(6) Uiso 0.72(2) 1 d PD C 1
H26G H 0.3571 0.2982 0.3089 0.168 Uiso 0.72(2) 1 calc PR C 1
H26H H 0.3380 0.3326 0.2407 0.168 Uiso 0.72(2) 1 calc PR C 1
H26I H 0.2872 0.2697 0.2460 0.168 Uiso 0.72(2) 1 calc PR C 1
C24E C 0.3236(9) 0.3876(9) 0.3194(9) 0.039(6) Uiso 0.28(2) 1 d PD C 2
H24J H 0.3113 0.4128 0.3527 0.058 Uiso 0.28(2) 1 calc PR C 2
H24K H 0.3395 0.4160 0.2902 0.058 Uiso 0.28(2) 1 calc PR C 2
H24L H 0.3704 0.3583 0.3399 0.058 Uiso 0.28(2) 1 calc PR C 2
C25E C 0.1765(12) 0.3980(9) 0.2467(15) 0.114(17) Uiso 0.28(2) 1 d PD C 2
H25J H 0.1586 0.4212 0.2784 0.172 Uiso 0.28(2) 1 calc PR C 2
H25K H 0.1277 0.3757 0.2167 0.172 Uiso 0.28(2) 1 calc PR C 2
H25L H 0.1995 0.4279 0.2227 0.172 Uiso 0.28(2) 1 calc PR C 2
C26E C 0.2672(16) 0.3132(14) 0.2291(12) 0.089(13) Uiso 0.28(2) 1 d PD C 2
H26J H 0.2182 0.2882 0.2034 0.134 Uiso 0.28(2) 1 calc PR C 2
H26K H 0.3151 0.2847 0.2494 0.134 Uiso 0.28(2) 1 calc PR C 2
H26L H 0.2828 0.3434 0.2011 0.134 Uiso 0.28(2) 1 calc PR C 2
C27B C 0.1493(5) 0.3378(3) 0.4757(3) 0.0448(16) Uani 1 1 d . . .
H27C H 0.1751 0.3110 0.5143 0.054 Uiso 1 1 calc R E .
H27D H 0.1802 0.3788 0.4826 0.054 Uiso 1 1 calc R . .
C28B C 0.0464(5) 0.4079(3) 0.4989(3) 0.0475(17) Uani 1 1 d . . .
H28B H 0.0864 0.4074 0.5443 0.057 Uiso 1 1 calc R E .
C29B C 0.0627(6) 0.4688(3) 0.4672(4) 0.066(2) Uani 1 1 d . E .
H29C H 0.0264 0.4687 0.4212 0.079 Uiso 1 1 calc R . .
H29D H 0.1225 0.4691 0.4689 0.079 Uiso 1 1 calc R . .
C30B C 0.0452(7) 0.5298(3) 0.4992(5) 0.095(4) Uani 1 1 d . . .
H30C H 0.0858 0.5327 0.5438 0.114 Uiso 1 1 calc R E .
H30D H 0.0536 0.5673 0.4750 0.114 Uiso 1 1 calc R . .
N4B N 0.2794(3) 0.1142(4) 0.5343(2) 0.094(3) Uani 1 1 d D . .
O4B O 0.2069(3) 0.0923(4) 0.5232(3) 0.0779(18) Uani 1 1 d D D .
O5B O 0.2945(6) 0.1493(8) 0.4940(5) 0.111(6) Uiso 0.64(3) 1 d PD D 1
O6B O 0.3347(5) 0.1055(9) 0.5879(4) 0.093(4) Uiso 0.64(3) 1 d PD D 1
O5E O 0.3129(8) 0.1116(13) 0.4916(5) 0.094(10) Uiso 0.36(3) 1 d PD D 2
O6E O 0.3239(6) 0.1275(9) 0.5907(3) 0.047(5) Uiso 0.36(3) 1 d PD D 2
N5B N 0.1495(3) 0.2673(2) 0.64049(18) 0.0490(14) Uani 1 1 d D . .
O7B O 0.0727(3) 0.2742(5) 0.6326(3) 0.063(3) Uiso 0.571(11) 1 d PD E 1
O8B O 0.1721(4) 0.2537(6) 0.5938(3) 0.068(3) Uiso 0.571(11) 1 d PD E 1
O9B O 0.2028(4) 0.2720(4) 0.6954(2) 0.037(2) Uiso 0.571(11) 1 d PD E 1
O7E O 0.0888(4) 0.2894(4) 0.5957(3) 0.032(3) Uiso 0.429(11) 1 d PD E 2
O8E O 0.1992(7) 0.2295(7) 0.6280(5) 0.096(6) Uiso 0.429(11) 1 d PD E 2
O9E O 0.1681(7) 0.2900(6) 0.6957(3) 0.063(4) Uiso 0.429(11) 1 d PD E 2
O1WB O -0.0470(3) 0.0613(2) 0.3499(2) 0.0442(11) Uani 1 1 d . . .
N6 N 0.5200(3) 0.4705(3) -0.2257(3) 0.0405(12) Uani 1 1 d . . .
O10 O 0.4990(4) 0.4315(3) -0.2709(3) 0.0704(16) Uani 1 1 d . . .
O11 O 0.4970(3) 0.4624(2) -0.1778(2) 0.0487(12) Uani 1 1 d . . .
O12 O 0.5605(4) 0.5177(3) -0.2286(3) 0.0649(14) Uani 1 1 d . . .
O2M O 0.3669(4) 0.2783(3) 0.7329(3) 0.0684(16) Uani 1 1 d D . .
H2M H 0.3144 0.2825 0.7144 0.103 Uiso 1 1 calc R . .
C2M C 0.4071(7) 0.2753(5) 0.6866(4) 0.083(3) Uani 1 1 d D . .
H2M1 H 0.3973 0.3150 0.6619 0.125 Uiso 1 1 calc R . .
H2M2 H 0.3840 0.2396 0.6573 0.125 Uiso 1 1 calc R . .
H2M3 H 0.4681 0.2692 0.7081 0.125 Uiso 1 1 calc R . .
O3M O -0.2056(4) 0.0817(4) 0.3458(3) 0.098(2) Uani 1 1 d D . .
H3M H -0.2330 0.0881 0.3709 0.148 Uiso 1 1 calc R . .
C3M C -0.2553(8) 0.0990(7) 0.2831(4) 0.101(4) Uani 1 1 d D . .
H3M1 H -0.2959 0.1318 0.2849 0.152 Uiso 1 1 calc R . .
H3M2 H -0.2860 0.0616 0.2603 0.152 Uiso 1 1 calc R . .
H3M3 H -0.2187 0.1155 0.2602 0.152 Uiso 1 1 calc R . .
O4M O 0.2411(4) 0.1730(3) 0.0162(3) 0.0795(18) Uani 1 1 d D . .
H4M H 0.2489 0.2084 0.0015 0.119 Uiso 1 1 calc R . .
C4M C 0.3138(8) 0.1355(8) 0.0279(6) 0.142(7) Uani 1 1 d D . .
H4M1 H 0.3642 0.1626 0.0420 0.213 Uiso 1 1 calc R . .
H4M2 H 0.3114 0.1131 -0.0117 0.213 Uiso 1 1 calc R . .
H4M3 H 0.3165 0.1043 0.0617 0.213 Uiso 1 1 calc R . .

loop_
_atom_site_aniso_label
_atom_site_aniso_U_11
_atom_site_aniso_U_22
_atom_site_aniso_U_33
_atom_site_aniso_U_23
_atom_site_aniso_U_13
_atom_site_aniso_U_12
Nd1A 0.02214(12) 0.01957(12) 0.02236(12) -0.00113(11) 0.00578(9) -0.00044(11)
Nd2A 0.0326(2) 0.01573(17) 0.0253(2) 0.000 0.00807(17) 0.000
O1A 0.026(3) 0.020(2) 0.024(2) 0.000 0.002(2) 0.000
O2A 0.0297(19) 0.0218(18) 0.0307(19) -0.0003(14) 0.0068(16) 0.0056(14)
O3A 0.0278(18) 0.0194(16) 0.0243(17) 0.0006(13) 0.0111(15) 0.0012(13)
N1A 0.028(2) 0.026(2) 0.0195(19) -0.0030(17) 0.0067(17) -0.0048(18)
N2A 0.0226(19) 0.026(2) 0.0249(19) -0.0039(19) 0.0075(15) 0.0009(18)
N3A 0.047(3) 0.021(2) 0.039(3) 0.0009(18) 0.017(2) -0.0014(19)
C1A 0.017(3) 0.011(3) 0.022(3) 0.000 0.007(3) 0.000
C2A 0.037(3) 0.022(2) 0.031(3) 0.000(2) 0.014(2) -0.001(2)
C3A 0.050(4) 0.019(3) 0.040(3) -0.008(2) 0.018(3) 0.002(2)
C4A 0.062(6) 0.023(4) 0.044(5) 0.000 0.020(4) 0.000
C5A 0.131(11) 0.019(4) 0.053(6) 0.000 0.014(6) 0.000
C9A 0.036(3) 0.024(2) 0.019(2) -0.0089(19) 0.005(2) -0.005(2)
C10A 0.029(3) 0.030(3) 0.021(2) -0.005(2) 0.004(2) -0.006(2)
C11A 0.037(3) 0.035(3) 0.037(3) -0.004(2) 0.004(3) -0.011(2)
C12A 0.055(4) 0.046(4) 0.038(3) -0.012(3) 0.002(3) -0.020(3)
C13A 0.028(3) 0.063(5) 0.042(3) -0.001(3) -0.002(3) -0.015(3)
C14A 0.030(3) 0.049(4) 0.039(3) -0.006(3) 0.004(3) -0.009(3)
C15A 0.027(3) 0.043(3) 0.022(2) -0.006(2) 0.006(2) -0.008(2)
C16A 0.022(3) 0.046(3) 0.023(2) -0.006(2) 0.011(2) 0.003(2)
C17A 0.030(3) 0.044(3) 0.020(2) -0.002(2) 0.005(2) 0.010(2)
C18A 0.042(3) 0.059(4) 0.025(3) -0.001(3) 0.014(2) 0.015(3)
C19A 0.049(4) 0.063(4) 0.035(3) 0.009(3) 0.012(3) 0.031(3)
C20A 0.060(4) 0.041(3) 0.030(3) 0.007(3) 0.017(3) 0.027(3)
C21A 0.040(3) 0.027(3) 0.029(3) 0.003(2) 0.013(2) 0.014(2)
C22A 0.023(2) 0.029(3) 0.017(2) -0.003(2) 0.0046(19) 0.004(2)
C23A 0.054(4) 0.088(6) 0.055(4) 0.028(5) 0.015(4) 0.038(5)
C27A 0.063(4) 0.022(2) 0.034(3) 0.008(2) 0.015(3) 0.011(3)
C28A 0.057(4) 0.013(2) 0.063(4) 0.004(3) 0.020(3) 0.001(2)
C29A 0.072(5) 0.019(3) 0.098(6) 0.012(3) 0.022(5) 0.004(3)
C30A 0.099(7) 0.013(3) 0.095(6) 0.005(3) 0.016(5) -0.002(3)
N4A 0.103(6) 0.100(6) 0.062(4) -0.044(4) 0.059(4) -0.073(5)
O4A 0.036(2) 0.067(3) 0.027(2) 0.005(2) 0.0090(18) -0.007(2)
O1WA 0.0382(19) 0.035(2) 0.0256(16) -0.0002(17) 0.0103(15) -0.0054(19)
O1MA 0.049(3) 0.031(2) 0.046(3) 0.0066(19) 0.022(2) -0.0009(19)
C1MA 0.102(8) 0.078(7) 0.092(7) 0.015(5) 0.046(6) -0.030(6)
Nd1B 0.04320(18) 0.02196(13) 0.03643(16) 0.00236(12) 0.02301(14) 0.00055(12)
Nd2B 0.0640(3) 0.0164(2) 0.0740(3) 0.000 0.0451(3) 0.000
O1B 0.061(4) 0.017(3) 0.052(3) 0.000 0.041(3) 0.000
O2B 0.030(2) 0.0249(18) 0.038(2) 0.0078(16) 0.0117(17) -0.0052(15)
O3B 0.031(2) 0.034(2) 0.0272(18) 0.0039(15) 0.0080(16) 0.0045(16)
N1B 0.045(3) 0.031(2) 0.039(3) 0.012(2) 0.024(2) 0.010(2)
N2B 0.028(2) 0.031(2) 0.031(2) 0.0044(19) 0.0122(18) 0.0034(18)
N3B 0.066(3) 0.021(3) 0.034(2) 0.003(2) 0.008(2) -0.013(2)
C1B 0.092(6) 0.013(3) 0.056(4) 0.000 0.056(4) 0.000
C2B 0.104(5) 0.022(3) 0.056(3) 0.011(2) 0.054(3) 0.016(3)
C3B 0.137(5) 0.026(3) 0.066(3) 0.013(3) 0.073(4) 0.025(3)
C4B 0.165(7) 0.022(4) 0.071(5) 0.000 0.081(5) 0.000
C5B 0.187(9) 0.024(4) 0.078(6) 0.000 0.079(6) 0.000
C9B 0.086(6) 0.042(4) 0.060(4) 0.022(3) 0.057(4) 0.025(4)
C10B 0.042(3) 0.037(3) 0.033(3) 0.006(2) 0.019(3) 0.008(2)
C11B 0.051(4) 0.042(3) 0.039(3) 0.009(3) 0.024(3) 0.015(3)
C12B 0.050(4) 0.055(4) 0.040(3) 0.007(3) 0.023(3) 0.017(3)
C13B 0.034(3) 0.046(3) 0.036(3) 0.001(3) 0.017(3) 0.008(2)
C14B 0.042(3) 0.037(3) 0.032(3) 0.003(2) 0.015(3) 0.004(2)
C15B 0.032(3) 0.031(3) 0.026(2) 0.001(2) 0.010(2) 0.001(2)
C16B 0.035(3) 0.030(3) 0.025(2) 0.007(2) 0.007(2) -0.002(2)
C17B 0.027(3) 0.033(3) 0.031(3) 0.006(2) 0.003(2) -0.006(2)
C18B 0.041(3) 0.042(3) 0.034(3) 0.012(3) 0.011(3) -0.007(3)
C19B 0.057(4) 0.043(4) 0.041(3) 0.010(3) 0.011(3) -0.021(3)
C20B 0.064(5) 0.050(4) 0.046(4) 0.006(3) 0.013(3) -0.028(3)
C21B 0.050(4) 0.038(3) 0.033(3) 0.011(2) 0.007(3) -0.010(3)
C22B 0.030(3) 0.030(3) 0.027(3) 0.012(2) 0.006(2) -0.002(2)
C23B 0.118(7) 0.048(5) 0.054(4) 0.006(4) 0.041(5) -0.038(5)
C27B 0.058(4) 0.032(3) 0.035(3) 0.004(2) 0.003(3) -0.016(3)
C28B 0.073(4) 0.018(3) 0.035(3) 0.006(2) -0.005(3) -0.007(3)
C29B 0.086(6) 0.021(3) 0.064(5) 0.007(3) -0.008(4) -0.008(3)
C30B 0.157(10) 0.018(3) 0.075(6) 0.000(4) -0.006(8) -0.021(4)
N4B 0.064(5) 0.134(9) 0.093(6) 0.007(6) 0.038(5) 0.010(5)
O4B 0.047(3) 0.108(5) 0.069(4) -0.010(4) 0.006(3) -0.001(3)
N5B 0.060(4) 0.027(3) 0.047(3) -0.003(2) 0.002(3) -0.017(2)
O1WB 0.041(2) 0.046(3) 0.051(3) -0.022(2) 0.022(2) -0.0086(19)
N6 0.033(3) 0.040(3) 0.048(3) 0.014(2) 0.013(2) 0.006(2)
O10 0.080(4) 0.088(5) 0.041(3) -0.005(3) 0.017(3) 0.011(3)
O11 0.058(3) 0.056(3) 0.036(2) 0.011(2) 0.020(2) -0.012(2)
O12 0.071(4) 0.059(3) 0.065(3) 0.010(3) 0.024(3) -0.016(3)
O2M 0.090(4) 0.057(3) 0.057(3) -0.005(3) 0.023(3) 0.019(3)
C2M 0.116(8) 0.062(6) 0.076(6) 0.004(5) 0.040(6) 0.040(6)
O3M 0.058(4) 0.142(7) 0.091(5) -0.023(5) 0.019(4) 0.005(4)
C3M 0.129(10) 0.113(9) 0.046(5) 0.006(6) 0.009(5) 0.025(8)
O4M 0.071(4) 0.079(5) 0.079(4) 0.008(3) 0.012(3) -0.001(3)
C4M 0.135(12) 0.223(19) 0.085(8) 0.079(10) 0.060(9) 0.049(12)

loop_
_atom_type_symbol
_atom_type_description
_atom_type_scat_dispersion_real
_atom_type_scat_dispersion_imag
_atom_type_scat_source
C C 0.0033 0.0016 'International Tables Vol C Tables 4.2.6.8 and 6.1.1.4'
H H 0.0000 0.0000 'International Tables Vol C Tables 4.2.6.8 and 6.1.1.4'
N N 0.0061 0.0033 'International Tables Vol C Tables 4.2.6.8 and 6.1.1.4'
O O 0.0106 0.0060 'International Tables Vol C Tables 4.2.6.8 and 6.1.1.4'
Nd Nd -0.1943 3.0179 'International Tables Vol C Tables 4.2.6.8 and 6.1.1.4'

loop_
_geom_angle_atom_site_label_1
_geom_angle_atom_site_label_2
_geom_angle_atom_site_label_3
_geom_angle
_geom_angle_site_symmetry_1
_geom_angle_site_symmetry_3
O3A Nd1A O3A 60.57(14) 2_655 .
O3A Nd1A O4A 135.96(12) 2_655 .
O3A Nd1A O4A 77.15(12) . .
O3A Nd1A O1A 75.29(11) 2_655 .
O3A Nd1A O1A 75.13(11) . .
O4A Nd1A O1A 82.91(12) . .
O3A Nd1A O2A 74.71(12) 2_655 .
O3A Nd1A O2A 74.14(12) . .
O4A Nd1A O2A 106.59(14) . .
O1A Nd1A O2A 144.68(12) . .
O3A Nd1A O1WA 75.98(12) 2_655 .
O3A Nd1A O1WA 135.15(12) . .
O4A Nd1A O1WA 147.59(13) . .
O1A Nd1A O1WA 105.50(10) . .
O2A Nd1A O1WA 84.78(14) . .
O3A Nd1A N1A 134.59(13) 2_655 .
O3A Nd1A N1A 137.69(12) . .
O4A Nd1A N1A 71.11(13) . .
O1A Nd1A N1A 73.86(13) . .
O2A Nd1A N1A 141.45(14) . .
O1WA Nd1A N1A 81.13(13) . .
O3A Nd1A N2A 141.30(13) 2_655 .
O3A Nd1A N2A 131.17(12) . .
O4A Nd1A N2A 76.35(14) . .
O1A Nd1A N2A 139.61(14) . .
O2A Nd1A N2A 75.22(14) . .
O1WA Nd1A N2A 77.56(13) . .
N1A Nd1A N2A 66.78(15) . .
O3A Nd1A Nd1A 41.89(8) 2_655 2_655
O3A Nd1A Nd1A 41.71(8) . 2_655
O4A Nd1A Nd1A 97.89(10) . 2_655
O1A Nd1A Nd1A 42.49(9) . 2_655
O2A Nd1A Nd1A 102.19(9) . 2_655
O1WA Nd1A Nd1A 109.45(9) . 2_655
N1A Nd1A Nd1A 116.32(10) . 2_655
N2A Nd1A Nd1A 172.45(9) . 2_655
O3A Nd1A Nd2A 41.54(8) 2_655 .
O3A Nd1A Nd2A 41.57(8) . .
O4A Nd1A Nd2A 110.92(10) . .
O1A Nd1A Nd2A 102.74(9) . .
O2A Nd1A Nd2A 41.95(9) . .
O1WA Nd1A Nd2A 97.89(10) . .
N1A Nd1A Nd2A 175.97(10) . .
N2A Nd1A Nd2A 116.90(11) . .
Nd1A Nd1A Nd2A 60.250(12) 2_655 .
O3A Nd2A O3A 60.28(16) 2_655 .
O3A Nd2A O2A 74.43(12) 2_655 2_655
O3A Nd2A O2A 74.84(12) . 2_655
O3A Nd2A O2A 74.84(12) 2_655 .
O3A Nd2A O2A 74.43(12) . .
O2A Nd2A O2A 144.32(17) 2_655 .
O3A Nd2A O1MA 75.25(13) 2_655 .
O3A Nd2A O1MA 134.71(13) . .
O2A Nd2A O1MA 86.00(14) 2_655 .
O2A Nd2A O1MA 103.23(14) . .
O3A Nd2A O1MA 134.71(13) 2_655 2_655
O3A Nd2A O1MA 75.25(13) . 2_655
O2A Nd2A O1MA 103.23(14) 2_655 2_655
O2A Nd2A O1MA 86.00(14) . 2_655
O1MA Nd2A O1MA 149.9(2) . 2_655
O3A Nd2A N3A 139.13(14) 2_655 2_655
O3A Nd2A N3A 133.32(13) . 2_655
O2A Nd2A N3A 74.62(14) 2_655 2_655
O2A Nd2A N3A 140.91(14) . 2_655
O1MA Nd2A N3A 76.59(15) . 2_655
O1MA Nd2A N3A 78.41(15) 2_655 2_655
O3A Nd2A N3A 133.32(13) 2_655 .
O3A Nd2A N3A 139.13(14) . .
O2A Nd2A N3A 140.91(14) 2_655 .
O2A Nd2A N3A 74.62(14) . .
O1MA Nd2A N3A 78.41(15) . .
O1MA Nd2A N3A 76.59(15) 2_655 .
N3A Nd2A N3A 67.0(2) 2_655 .
O3A Nd2A Nd1A 41.44(8) 2_655 2_655
O3A Nd2A Nd1A 41.23(8) . 2_655
O2A Nd2A Nd1A 42.41(8) 2_655 2_655
O2A Nd2A Nd1A 101.91(9) . 2_655
O1MA Nd2A Nd1A 98.82(10) . 2_655
O1MA Nd2A Nd1A 107.30(11) 2_655 2_655
N3A Nd2A Nd1A 116.88(12) 2_655 2_655
N3A Nd2A Nd1A 174.76(11) . 2_655
O3A Nd2A Nd1A 41.23(8) 2_655 .
O3A Nd2A Nd1A 41.44(8) . .
O2A Nd2A Nd1A 101.91(9) 2_655 .
O2A Nd2A Nd1A 42.41(8) . .
O1MA Nd2A Nd1A 107.30(11) . .
O1MA Nd2A Nd1A 98.82(10) 2_655 .
N3A Nd2A Nd1A 174.76(11) 2_655 .
N3A Nd2A Nd1A 116.88(12) . .
Nd1A Nd2A Nd1A 59.50(2) 2_655 .
C1A O1A Nd1A 132.49(9) . 2_655
C1A O1A Nd1A 132.49(9) . .
Nd1A O1A Nd1A 95.01(17) 2_655 .
C22A O2A Nd2A 132.2(3) . .
C22A O2A Nd1A 132.1(3) . .
Nd2A O2A Nd1A 95.64(13) . .
Nd1A O3A Nd1A 96.40(12) 2_655 .
Nd1A O3A Nd2A 97.22(12) 2_655 .
Nd1A O3A Nd2A 96.99(12) . .
Nd1A O3A H3AO 120.2 2_655 .
Nd1A O3A H3AO 120.2 . .
Nd2A O3A H3AO 120.2 . .
C10A N1A C9A 115.2(4) . .
C10A N1A Nd1A 116.1(3) . .
C9A N1A Nd1A 105.4(3) . .
C10A N1A H1A 106.5 . .
C9A N1A H1A 106.5 . .
Nd1A N1A H1A 106.5 . .
C15A N2A C16A 113.7(4) . .
C15A N2A Nd1A 112.9(3) . .
C16A N2A Nd1A 104.7(3) . .
C15A N2A H2A 108.4 . .
C16A N2A H2A 108.4 . .
Nd1A N2A H2A 108.4 . .
C27A N3A C28A 115.0(5) . .
C27A N3A Nd2A 104.9(3) . .
C28A N3A Nd2A 112.5(4) . .
C27A N3A H3A 108.1 . .
C28A N3A H3A 108.1 . .
Nd2A N3A H3A 108.1 . .
O1A C1A C2A 120.9(3) . 2_655
O1A C1A C2A 120.9(3) . .
C2A C1A C2A 118.1(6) 2_655 .
C3A C2A C1A 119.3(5) . .
C3A C2A C9A 120.2(5) . .
C1A C2A C9A 120.2(4) . .
C4A C3A C2A 123.3(6) . .
C4A C3A H3A1 118.3 . .
C2A C3A H3A1 118.3 . .
C3A C4A C3A 116.6(7) 2_655 .
C3A C4A C5A 121.7(4) 2_655 .
C3A C4A C5A 121.7(4) . .
C4A C5A C6A 118.7(5) . .
C4A C5A C6A 118.7(5) . 2_655
C6A C5A C6A 122.7(11) . 2_655
C4A C5A C8A 116.6(6) . 2_655
C6A C5A C8A 43.8(6) . 2_655
C6A C5A C8A 107.0(3) 2_655 2_655
C4A C5A C8A 116.6(6) . .
C6A C5A C8A 107.0(3) . .
C6A C5A C8A 43.8(6) 2_655 .
C8A C5A C8A 126.8(11) 2_655 .
C4A C5A C7A 100.1(8) . .
C6A C5A C7A 106.7(3) . .
C6A C5A C7A 62.8(6) 2_655 .
C8A C5A C7A 63.9(6) 2_655 .
C8A C5A C7A 106.4(3) . .
C4A C5A C7A 100.1(8) . 2_655
C6A C5A C7A 62.8(6) . 2_655
C6A C5A C7A 106.7(3) 2_655 2_655
C8A C5A C7A 106.4(3) 2_655 2_655
C8A C5A C7A 63.9(6) . 2_655
C7A C5A C7A 159.7(15) . 2_655
C5A C6A H6A1 109.5 . .
C5A C6A H6A2 109.5 . .
H6A1 C6A H6A2 109.5 . .
C5A C6A H6A3 109.5 . .
H6A1 C6A H6A3 109.5 . .
H6A2 C6A H6A3 109.5 . .
C5A C7A H7A1 109.5 . .
C5A C7A H7A2 109.5 . .
H7A1 C7A H7A2 109.5 . .
C5A C7A H7A3 109.5 . .
H7A1 C7A H7A3 109.5 . .
H7A2 C7A H7A3 109.5 . .
C5A C8A H8A1 109.5 . .
C5A C8A H8A2 109.5 . .
H8A1 C8A H8A2 109.5 . .
C5A C8A H8A3 109.5 . .
H8A1 C8A H8A3 109.5 . .
H8A2 C8A H8A3 109.5 . .
N1A C9A C2A 110.0(4) . .
N1A C9A H9A1 109.7 . .
C2A C9A H9A1 109.7 . .
N1A C9A H9A2 109.7 . .
C2A C9A H9A2 109.7 . .
H9A1 C9A H9A2 108.2 . .
N1A C10A C15A 108.9(4) . .
N1A C10A C11A 111.0(5) . .
C15A C10A C11A 111.3(5) . .
N1A C10A H10A 108.5 . .
C15A C10A H10A 108.5 . .
C11A C10A H10A 108.5 . .
C12A C11A C10A 111.7(5) . .
C12A C11A H11A 109.3 . .
C10A C11A H11A 109.3 . .
C12A C11A H11B 109.3 . .
C10A C11A H11B 109.3 . .
H11A C11A H11B 107.9 . .
C13A C12A C11A 110.7(5) . .
C13A C12A H12A 109.5 . .
C11A C12A H12A 109.5 . .
C13A C12A H12B 109.5 . .
C11A C12A H12B 109.5 . .
H12A C12A H12B 108.1 . .
C14A C13A C12A 111.9(6) . .
C14A C13A H13A 109.2 . .
C12A C13A H13A 109.2 . .
C14A C13A H13B 109.2 . .
C12A C13A H13B 109.2 . .
H13A C13A H13B 107.9 . .
C13A C14A C15A 111.8(5) . .
C13A C14A H14A 109.3 . .
C15A C14A H14A 109.3 . .
C13A C14A H14B 109.3 . .
C15A C14A H14B 109.3 . .
H14A C14A H14B 107.9 . .
N2A C15A C10A 109.2(4) . .
N2A C15A C14A 113.1(5) . .
C10A C15A C14A 111.3(5) . .
N2A C15A H15A 107.7 . .
C10A C15A H15A 107.7 . .
C14A C15A H15A 107.7 . .
N2A C16A C17A 110.5(4) . .
N2A C16A H16A 109.6 . .
C17A C16A H16A 109.6 . .
N2A C16A H16B 109.6 . .
C17A C16A H16B 109.6 . .
H16A C16A H16B 108.1 . .
C18A C17A C22A 119.4(6) . .
C18A C17A C16A 119.0(6) . .
C22A C17A C16A 121.6(5) . .
C17A C18A C19A 123.7(7) . .
C17A C18A H18A 118.2 . .
C19A C18A H18A 118.2 . .
C18A C19A C20A 115.9(6) . .
C18A C19A C23A 122.6(7) . .
C20A C19A C23A 121.5(7) . .
C19A C20A C21A 123.2(6) . .
C19A C20A H20A 118.4 . .
C21A C20A H20A 118.4 . .
C22A C21A C20A 118.8(6) . .
C22A C21A C27A 121.4(5) . .
C20A C21A C27A 119.8(6) . .
O2A C22A C21A 121.3(5) . .
O2A C22A C17A 119.6(5) . .
C21A C22A C17A 119.0(5) . .
C19A C23A C25A 117.4(7) . .
C19A C23A C24Q 116.3(7) . .
C25A C23A C24Q 125.1(8) . .
C19A C23A C24A 107.6(9) . .
C25A C23A C24A 107.0(3) . .
C24Q C23A C24A 44.8(7) . .
C19A C23A C26Q 109.4(9) . .
C25A C23A C26Q 64.3(7) . .
C24Q C23A C26Q 107.0(3) . .
C24A C23A C26Q 141.4(11) . .
C19A C23A C26A 110.8(9) . .
C25A C23A C26A 106.9(3) . .
C24Q C23A C26A 62.4(7) . .
C24A C23A C26A 106.6(3) . .
C26Q C23A C26A 49.4(7) . .
C19A C23A C25Q 110.2(9) . .
C25A C23A C25Q 42.9(7) . .
C24Q C23A C25Q 106.9(3) . .
C24A C23A C25Q 69.6(7) . .
C26Q C23A C25Q 106.6(3) . .
C26A C23A C25Q 137.8(10) . .
C23A C24A H24A 109.5 . .
C23A C24A H24B 109.5 . .
H24A C24A H24B 109.5 . .
C23A C24A H24C 109.5 . .
H24A C24A H24C 109.5 . .
H24B C24A H24C 109.5 . .
C23A C25A H25A 109.5 . .
C23A C25A H25B 109.5 . .
H25A C25A H25B 109.5 . .
C23A C25A H25C 109.5 . .
H25A C25A H25C 109.5 . .
H25B C25A H25C 109.5 . .
C23A C26A H26A 109.5 . .
C23A C26A H26B 109.5 . .
H26A C26A H26B 109.5 . .
C23A C26A H26C 109.5 . .
H26A C26A H26C 109.5 . .
H26B C26A H26C 109.5 . .
C23A C24Q H24D 109.5 . .
C23A C24Q H24E 109.5 . .
H24D C24Q H24E 109.5 . .
C23A C24Q H24F 109.5 . .
H24D C24Q H24F 109.5 . .
H24E C24Q H24F 109.5 . .
C23A C25Q H25D 109.5 . .
C23A C25Q H25E 109.5 . .
H25D C25Q H25E 109.5 . .
C23A C25Q H25F 109.5 . .
H25D C25Q H25F 109.5 . .
H25E C25Q H25F 109.5 . .
C23A C26Q H26D 109.5 . .
C23A C26Q H26E 109.5 . .
H26D C26Q H26E 109.5 . .
C23A C26Q H26F 109.5 . .
H26D C26Q H26F 109.5 . .
H26E C26Q H26F 109.5 . .
N3A C27A C21A 111.3(5) . .
N3A C27A H27A 109.4 . .
C21A C27A H27A 109.4 . .
N3A C27A H27B 109.4 . .
C21A C27A H27B 109.4 . .
H27A C27A H27B 108.0 . .
N3A C28A C29A 112.5(6) . .
N3A C28A C28A 108.2(5) . 2_655
C29A C28A C28A 111.2(5) . 2_655
N3A C28A H28A 108.3 . .
C29A C28A H28A 108.3 . .
C28A C28A H28A 108.3 2_655 .
C30A C29A C28A 114.6(7) . .
C30A C29A H29A 108.6 . .
C28A C29A H29A 108.6 . .
C30A C29A H29B 108.6 . .
C28A C29A H29B 108.6 . .
H29A C29A H29B 107.6 . .
C29A C30A C30A 109.7(7) . 2_655
C29A C30A H30A 109.7 . .
C30A C30A H30A 109.7 2_655 .
C29A C30A H30B 109.7 . .
C30A C30A H30B 109.7 2_655 .
H30A C30A H30B 108.2 . .
O4A N4A O5A 119.95(14) . .
O4A N4A O6A 119.82(14) . .
O5A N4A O6A 120.05(15) . .
O4A N4A O6Q 119.96(15) . .
O5A N4A O6Q 111.3(7) . .
O6A N4A O6Q 26.3(8) . .
O4A N4A O5Q 119.70(16) . .
O5A N4A O5Q 38.8(8) . .
O6A N4A O5Q 109.2(7) . .
O6Q N4A O5Q 119.62(17) . .
N4A O4A Nd1A 143.8(2) . .
C1MA O1MA Nd2A 126.5(5) . .
C1MA O1MA H1MA 109.5 . .
Nd2A O1MA H1MA 102.9 . .
O1MA C1MA H1M3 109.5 . .
O1MA C1MA H1M4 109.5 . .
H1M3 C1MA H1M4 109.5 . .
O1MA C1MA H1M5 109.5 . .
H1M3 C1MA H1M5 109.5 . .
H1M4 C1MA H1M5 109.5 . .
O4B Nd1B O3B 134.08(18) . 2_556
O4B Nd1B O3B 73.67(18) . .
O3B Nd1B O3B 60.80(16) 2_556 .
O4B Nd1B O1B 99.28(16) . .
O3B Nd1B O1B 75.31(12) 2_556 .
O3B Nd1B O1B 74.80(12) . .
O4B Nd1B O2B 87.9(2) . .
O3B Nd1B O2B 75.17(13) 2_556 .
O3B Nd1B O2B 74.38(13) . .
O1B Nd1B O2B 144.86(13) . .
O4B Nd1B O1WB 151.8(2) . .
O3B Nd1B O1WB 73.82(13) 2_556 .
O3B Nd1B O1WB 132.92(13) . .
O1B Nd1B O1WB 82.66(12) . .
O2B Nd1B O1WB 106.77(15) . .
O4B Nd1B N2B 80.28(17) . .
O3B Nd1B N2B 132.07(14) 2_556 .
O3B Nd1B N2B 139.55(14) . .
O1B Nd1B N2B 140.78(14) . .
O2B Nd1B N2B 74.26(14) . .
O1WB Nd1B N2B 80.79(15) . .
O4B Nd1B N1B 77.8(2) . .
O3B Nd1B N1B 139.49(15) 2_556 .
O3B Nd1B N1B 133.89(14) . .
O1B Nd1B N1B 75.02(14) . .
O2B Nd1B N1B 139.87(15) . .
O1WB Nd1B N1B 75.59(16) . .
N2B Nd1B N1B 66.51(15) . .
O4B Nd1B Nd1B 104.62(14) . 2_556
O3B Nd1B Nd1B 42.14(9) 2_556 2_556
O3B Nd1B Nd1B 41.54(9) . 2_556
O1B Nd1B Nd1B 42.34(9) . 2_556
O2B Nd1B Nd1B 102.53(9) . 2_556
O1WB Nd1B Nd1B 95.71(10) . 2_556
N2B Nd1B Nd1B 174.19(10) . 2_556
N1B Nd1B Nd1B 117.27(10) . 2_556
O4B Nd1B Nd2B 99.12(18) . .
O3B Nd1B Nd2B 41.49(9) 2_556 .
O3B Nd1B Nd2B 41.57(9) . .
O1B Nd1B Nd2B 102.39(9) . .
O2B Nd1B Nd2B 42.50(9) . .
O1WB Nd1B Nd2B 107.97(11) . .
N2B Nd1B Nd2B 116.50(11) . .
N1B Nd1B Nd2B 175.44(11) . .
Nd1B Nd1B Nd2B 60.043(9) 2_556 .
O7E Nd2B O7E 133.8(4) . 2_556
O7E Nd2B O3B 142.5(2) . 2_556
O7E Nd2B O3B 83.27(19) 2_556 2_556
O7E Nd2B O3B 83.27(19) . .
O7E Nd2B O3B 142.5(2) 2_556 .
O3B Nd2B O3B 61.06(19) 2_556 .
O7E Nd2B O2B 85.8(2) . 2_556
O7E Nd2B O2B 108.1(2) 2_556 2_556
O3B Nd2B O2B 74.72(12) 2_556 2_556
O3B Nd2B O2B 75.00(13) . 2_556
O7E Nd2B O2B 108.1(2) . .
O7E Nd2B O2B 85.8(2) 2_556 .
O3B Nd2B O2B 75.00(13) 2_556 .
O3B Nd2B O2B 74.72(12) . .
O2B Nd2B O2B 144.70(17) 2_556 .
O7E Nd2B N3B 74.4(2) . .
O7E Nd2B N3B 67.1(2) 2_556 .
O3B Nd2B N3B 138.63(14) 2_556 .
O3B Nd2B N3B 133.87(17) . .
O2B Nd2B N3B 140.50(16) 2_556 .
O2B Nd2B N3B 74.73(16) . .
O7E Nd2B N3B 67.1(2) . 2_556
O7E Nd2B N3B 74.4(2) 2_556 2_556
O3B Nd2B N3B 133.87(17) 2_556 2_556
O3B Nd2B N3B 138.63(14) . 2_556
O2B Nd2B N3B 74.73(16) 2_556 2_556
O2B Nd2B N3B 140.50(16) . 2_556
N3B Nd2B N3B 66.2(3) . 2_556
O7E Nd2B O7B 19.2(3) . .
O7E Nd2B O7B 141.3(3) 2_556 .
O3B Nd2B O7B 127.8(2) 2_556 .
O3B Nd2B O7B 75.4(2) . .
O2B Nd2B O7B 66.99(17) 2_556 .
O2B Nd2B O7B 121.18(14) . .
N3B Nd2B O7B 92.2(2) . .
N3B Nd2B O7B 67.2(2) 2_556 .
O7E Nd2B O7B 141.3(3) . 2_556
O7E Nd2B O7B 19.2(3) 2_556 2_556
O3B Nd2B O7B 75.4(2) 2_556 2_556
O3B Nd2B O7B 127.8(2) . 2_556
O2B Nd2B O7B 121.18(14) 2_556 2_556
O2B Nd2B O7B 66.99(17) . 2_556
N3B Nd2B O7B 67.2(2) . 2_556
N3B Nd2B O7B 92.2(2) 2_556 2_556
O7B Nd2B O7B 155.9(4) . 2_556
O7E Nd2B O8B 32.9(2) . .
O7E Nd2B O8B 142.9(3) 2_556 .
O3B Nd2B O8B 122.6(2) 2_556 .
O3B Nd2B O8B 63.5(2) . .
O2B Nd2B O8B 104.54(17) 2_556 .
O2B Nd2B O8B 77.39(14) . .
N3B Nd2B O8B 76.6(3) . .
N3B Nd2B O8B 98.1(2) 2_556 .
O7B Nd2B O8B 43.93(11) . .
O7B Nd2B O8B 134.24(17) 2_556 .
O7E Nd2B O8B 142.9(3) . 2_556
O7E Nd2B O8B 32.9(2) 2_556 2_556
O3B Nd2B O8B 63.5(3) 2_556 2_556
O3B Nd2B O8B 122.6(2) . 2_556
O2B Nd2B O8B 77.39(14) 2_556 2_556
O2B Nd2B O8B 104.54(17) . 2_556
N3B Nd2B O8B 98.1(2) . 2_556
N3B Nd2B O8B 76.6(3) 2_556 2_556
O7B Nd2B O8B 134.24(17) . 2_556
O7B Nd2B O8B 43.93(11) 2_556 2_556
O8B Nd2B O8B 173.8(5) . 2_556
C1B O1B Nd1B 132.34(9) . .
C1B O1B Nd1B 132.34(9) . 2_556
Nd1B O1B Nd1B 95.31(18) . 2_556
C22B O2B Nd1B 132.7(4) . .
C22B O2B Nd2B 131.7(3) . .
Nd1B O2B Nd2B 95.10(12) . .
Nd1B O3B Nd2B 97.12(14) 2_556 .
Nd1B O3B Nd1B 96.32(14) 2_556 .
Nd2B O3B Nd1B 96.36(13) . .
Nd1B O3B H3BO 120.4 2_556 .
Nd2B O3B H3BO 120.4 . .
Nd1B O3B H3BO 120.4 . .
C10B N1B C9B 113.4(5) . .
C10B N1B Nd1B 113.5(3) . .
C9B N1B Nd1B 105.0(4) . .
C10B N1B H1B 108.3 . .
C9B N1B H1B 108.3 . .
Nd1B N1B H1B 108.3 . .
C15B N2B C16B 113.7(4) . .
C15B N2B Nd1B 116.1(3) . .
C16B N2B Nd1B 104.9(3) . .
C15B N2B H2B 107.2 . .
C16B N2B H2B 107.2 . .
Nd1B N2B H2B 107.2 . .
C28B N3B C27B 113.3(5) . .
C28B N3B Nd2B 116.0(4) . .
C27B N3B Nd2B 107.5(3) . .
C28B N3B H3B 106.5 . .
C27B N3B H3B 106.5 . .
Nd2B N3B H3B 106.5 . .
C2B C1B C2B 119.9(8) 2_556 .
C2B C1B O1B 120.1(4) 2_556 .
C2B C1B O1B 120.1(4) . .
C1B C2B C3B 117.9(8) . .
C1B C2B C9B 122.5(6) . .
C3B C2B C9B 119.4(7) . .
C4B C3B C2B 123.2(8) . .
C4B C3B H3B1 118.4 . .
C2B C3B H3B1 118.4 . .
C3B C4B C3B 117.8(9) . 2_556
C3B C4B C5B 121.1(5) . .
C3B C4B C5B 121.1(5) 2_556 .
C4B C5B C7B 118.4(7) . .
C4B C5B C7B 118.4(7) . 2_556
C7B C5B C7B 123.2(14) . 2_556
C4B C5B C6B 115.1(7) . 2_556
C7B C5B C6B 46.0(8) . 2_556
C7B C5B C6B 107.0(3) 2_556 2_556
C4B C5B C6B 115.1(7) . .
C7B C5B C6B 107.0(3) . .
C7B C5B C6B 46.0(8) 2_556 .
C6B C5B C6B 129.8(14) 2_556 .
C4B C5B C8B 101.8(9) . 2_556
C7B C5B C8B 61.1(8) . 2_556
C7B C5B C8B 106.8(3) 2_556 2_556
C6B C5B C8B 106.8(3) 2_556 2_556
C6B C5B C8B 62.5(7) . 2_556
C4B C5B C8B 101.8(9) . .
C7B C5B C8B 106.8(3) . .
C7B C5B C8B 61.1(8) 2_556 .
C6B C5B C8B 62.5(7) 2_556 .
C6B C5B C8B 106.8(3) . .
C8B C5B C8B 156.4(18) 2_556 .
C5B C6B H6B1 109.5 . .
C5B C6B H6B2 109.5 . .
H6B1 C6B H6B2 109.5 . .
C5B C6B H6B3 109.5 . .
H6B1 C6B H6B3 109.5 . .
H6B2 C6B H6B3 109.5 . .
C5B C7B H7B1 109.5 . .
C5B C7B H7B2 109.5 . .
H7B1 C7B H7B2 109.5 . .
C5B C7B H7B3 109.5 . .
H7B1 C7B H7B3 109.5 . .
H7B2 C7B H7B3 109.5 . .
C5B C8B H8B1 109.5 . .
C5B C8B H8B2 109.5 . .
H8B1 C8B H8B2 109.5 . .
C5B C8B H8B3 109.5 . .
H8B1 C8B H8B3 109.5 . .
H8B2 C8B H8B3 109.5 . .
C2B C9B N1B 111.3(7) . .
C2B C9B H9B1 109.4 . .
N1B C9B H9B1 109.4 . .
C2B C9B H9B2 109.4 . .
N1B C9B H9B2 109.4 . .
H9B1 C9B H9B2 108.0 . .
N1B C10B C15B 108.3(5) . .
N1B C10B C11B 111.9(5) . .
C15B C10B C11B 110.7(5) . .
N1B C10B H10B 108.6 . .
C15B C10B H10B 108.6 . .
C11B C10B H10B 108.6 . .
C12B C11B C10B 111.8(6) . .
C12B C11B H11C 109.3 . .
C10B C11B H11C 109.3 . .
C12B C11B H11D 109.3 . .
C10B C11B H11D 109.3 . .
H11C C11B H11D 107.9 . .
C13B C12B C11B 111.6(5) . .
C13B C12B H12C 109.3 . .
C11B C12B H12C 109.3 . .
C13B C12B H12D 109.3 . .
C11B C12B H12D 109.3 . .
H12C C12B H12D 108.0 . .
C12B C13B C14B 109.8(5) . .
C12B C13B H13C 109.7 . .
C14B C13B H13C 109.7 . .
C12B C13B H13D 109.7 . .
C14B C13B H13D 109.7 . .
H13C C13B H13D 108.2 . .
C13B C14B C15B 112.0(5) . .
C13B C14B H14C 109.2 . .
C15B C14B H14C 109.2 . .
C13B C14B H14D 109.2 . .
C15B C14B H14D 109.2 . .
H14C C14B H14D 107.9 . .
N2B C15B C10B 109.0(4) . .
N2B C15B C14B 113.1(5) . .
C10B C15B C14B 110.7(5) . .
N2B C15B H15B 107.9 . .
C10B C15B H15B 107.9 . .
C14B C15B H15B 107.9 . .
N2B C16B C17B 110.6(4) . .
N2B C16B H16C 109.5 . .
C17B C16B H16C 109.5 . .
N2B C16B H16D 109.5 . .
C17B C16B H16D 109.5 . .
H16C C16B H16D 108.1 . .
C18B C17B C22B 119.4(5) . .
C18B C17B C16B 119.6(5) . .
C22B C17B C16B 121.0(5) . .
C19B C18B C17B 123.9(6) . .
C19B C18B H18B 118.0 . .
C17B C18B H18B 118.0 . .
C18B C19B C20B 114.9(6) . .
C18B C19B C23B 122.9(6) . .
C20B C19B C23B 122.2(6) . .
C21B C20B C19B 123.3(6) . .
C21B C20B H20B 118.3 . .
C19B C20B H20B 118.3 . .
C20B C21B C22B 119.6(6) . .
C20B C21B C27B 118.7(6) . .
C22B C21B C27B 121.7(5) . .
O2B C22B C21B 120.4(5) . .
O2B C22B C17B 120.6(5) . .
C21B C22B C17B 119.0(5) . .
C19B C23B C26E 117.4(13) . .
C19B C23B C25B 110.5(7) . .
C26E C23B C25B 71.3(11) . .
C19B C23B C24E 114.4(9) . .
C26E C23B C24E 106.9(3) . .
C25B C23B C24E 128.8(10) . .
C19B C23B C25E 103.8(14) . .
C26E C23B C25E 106.8(3) . .
C25B C23B C25E 37.4(11) . .
C24E C23B C25E 106.8(3) . .
C19B C23B C24B 116.4(7) . .
C26E C23B C24B 122.6(12) . .
C25B C23B C24B 106.8(3) . .
C24E C23B C24B 29.5(8) . .
C25E C23B C24B 78.0(9) . .
C19B C23B C26B 109.3(8) . .
C26E C23B C26B 35.9(11) . .
C25B C23B C26B 106.7(3) . .
C24E C23B C26B 80.6(8) . .
C25E C23B C26B 139.2(14) . .
C24B C23B C26B 106.7(3) . .
C23B C24B H24G 109.5 . .
C23B C24B H24H 109.5 . .
H24G C24B H24H 109.5 . .
C23B C24B H24I 109.5 . .
H24G C24B H24I 109.5 . .
H24H C24B H24I 109.5 . .
C23B C25B H25G 109.5 . .
C23B C25B H25H 109.5 . .
H25G C25B H25H 109.5 . .
C23B C25B H25I 109.5 . .
H25G C25B H25I 109.5 . .
H25H C25B H25I 109.5 . .
C23B C26B H26G 109.5 . .
C23B C26B H26H 109.5 . .
H26G C26B H26H 109.5 . .
C23B C26B H26I 109.5 . .
H26G C26B H26I 109.5 . .
H26H C26B H26I 109.5 . .
C23B C24E H24J 109.5 . .
C23B C24E H24K 109.5 . .
H24J C24E H24K 109.5 . .
C23B C24E H24L 109.5 . .
H24J C24E H24L 109.5 . .
H24K C24E H24L 109.5 . .
C23B C25E H25J 109.5 . .
C23B C25E H25K 109.5 . .
H25J C25E H25K 109.5 . .
C23B C25E H25L 109.5 . .
H25J C25E H25L 109.5 . .
H25K C25E H25L 109.5 . .
C23B C26E H26J 109.5 . .
C23B C26E H26K 109.5 . .
H26J C26E H26K 109.5 . .
C23B C26E H26L 109.5 . .
H26J C26E H26L 109.5 . .
H26K C26E H26L 109.5 . .
N3B C27B C21B 111.0(5) . .
N3B C27B H27C 109.4 . .
C21B C27B H27C 109.4 . .
N3B C27B H27D 109.4 . .
C21B C27B H27D 109.4 . .
H27C C27B H27D 108.0 . .
N3B C28B C29B 114.1(6) . .
N3B C28B C28B 109.0(4) . 2_556
C29B C28B C28B 110.2(5) . 2_556
N3B C28B H28B 107.7 . .
C29B C28B H28B 107.7 . .
C28B C28B H28B 107.7 2_556 .
C28B C29B C30B 113.5(8) . .
C28B C29B H29C 108.9 . .
C30B C29B H29C 108.9 . .
C28B C29B H29D 108.9 . .
C30B C29B H29D 108.9 . .
H29C C29B H29D 107.7 . .
C30B C30B C29B 110.7(7) 2_556 .
C30B C30B H30C 109.5 2_556 .
C29B C30B H30C 109.5 . .
C30B C30B H30D 109.5 2_556 .
C29B C30B H30D 109.5 . .
H30C C30B H30D 108.1 . .
O4B N4B O5B 119.90(15) . .
O4B N4B O6B 119.81(15) . .
O5B N4B O6B 119.99(16) . .
O4B N4B O6E 119.71(17) . .
O5B N4B O6E 112.4(7) . .
O6B N4B O6E 23.5(10) . .
O4B N4B O5E 119.47(17) . .
O5B N4B O5E 40.4(11) . .
O6B N4B O5E 109.2(8) . .
O6E N4B O5E 119.46(19) . .
N4B O4B Nd1B 143.2(4) . .
O8B N5B O9B 120.30(14) . .
O8B N5B O9E 148.3(7) . .
O9B N5B O9E 32.4(4) . .
O8B N5B O7E 79.9(5) . .
O9B N5B O7E 150.5(5) . .
O9E N5B O7E 120.09(16) . .
O8B N5B O7B 119.92(14) . .
O9B N5B O7B 119.74(14) . .
O9E N5B O7B 90.0(5) . .
O7E N5B O7B 46.9(5) . .
O8B N5B O8E 42.2(6) . .
O9B N5B O8E 87.2(5) . .
O9E N5B O8E 119.55(17) . .
O7E N5B O8E 119.41(16) . .
O7B N5B O8E 141.1(9) . .
N5B O7B Nd2B 100.7(3) . .
N5B O8B Nd2B 95.4(3) . .
N5B O7E Nd2B 132.7(5) . .
O12 N6 O10 120.6(6) . .
O12 N6 O11 119.3(6) . .
O10 N6 O11 120.1(6) . .
C2M O2M H2M 109.5 . .
O2M C2M H2M1 109.5 . .
O2M C2M H2M2 109.5 . .
H2M1 C2M H2M2 109.5 . .
O2M C2M H2M3 109.5 . .
H2M1 C2M H2M3 109.5 . .
H2M2 C2M H2M3 109.5 . .
C3M O3M H3M 109.5 . .
O3M C3M H3M1 109.5 . .
O3M C3M H3M2 109.5 . .
H3M1 C3M H3M2 109.5 . .
O3M C3M H3M3 109.5 . .
H3M1 C3M H3M3 109.5 . .
H3M2 C3M H3M3 109.5 . .
C4M O4M H4M 109.5 . .
O4M C4M H4M1 109.5 . .
O4M C4M H4M2 109.5 . .
H4M1 C4M H4M2 109.5 . .
O4M C4M H4M3 109.5 . .
H4M1 C4M H4M3 109.5 . .
H4M2 C4M H4M3 109.5 . .

loop_
_geom_bond_atom_site_label_1
_geom_bond_atom_site_label_2
_geom_bond_distance
_geom_bond_site_symmetry_2
Nd1A O3A 2.426(3) 2_655
Nd1A O3A 2.434(3) .
Nd1A O4A 2.453(4) .
Nd1A O1A 2.457(3) .
Nd1A O2A 2.474(4) .
Nd1A O1WA 2.480(3) .
Nd1A N1A 2.557(4) .
Nd1A N2A 2.594(4) .
Nd1A Nd1A 3.6230(15) 2_655
Nd1A Nd2A 3.6506(8) .
Nd2A O3A 2.440(3) 2_655
Nd2A O3A 2.440(3) .
Nd2A O2A 2.452(4) 2_655
Nd2A O2A 2.452(4) .
Nd2A O1MA 2.493(4) .
Nd2A O1MA 2.493(4) 2_655
Nd2A N3A 2.604(5) 2_655
Nd2A N3A 2.604(5) .
Nd2A Nd1A 3.6506(8) 2_655
O1A C1A 1.375(7) .
O1A Nd1A 2.457(3) 2_655
O2A C22A 1.378(6) .
O3A Nd1A 2.426(3) 2_655
O3A H3AO 1.0000 .
N1A C10A 1.488(7) .
N1A C9A 1.499(7) .
N1A H1A 0.9300 .
N2A C15A 1.492(7) .
N2A C16A 1.493(7) .
N2A H2A 0.9300 .
N3A C27A 1.476(8) .
N3A C28A 1.490(8) .
N3A H3A 0.9300 .
C1A C2A 1.413(6) 2_655
C1A C2A 1.413(6) .
C2A C3A 1.382(7) .
C2A C9A 1.499(7) .
C3A C4A 1.379(7) .
C3A H3A1 0.9500 .
C4A C3A 1.379(7) 2_655
C4A C5A 1.479(11) .
C5A C6A 1.525(2) .
C5A C6A 1.525(2) 2_655
C5A C8A 1.531(2) 2_655
C5A C8A 1.531(2) .
C5A C7A 1.535(2) .
C5A C7A 1.535(2) 2_655
C6A H6A1 0.9800 .
C6A H6A2 0.9800 .
C6A H6A3 0.9800 .
C7A H7A1 0.9800 .
C7A H7A2 0.9800 .
C7A H7A3 0.9800 .
C8A H8A1 0.9800 .
C8A H8A2 0.9800 .
C8A H8A3 0.9800 .
C9A H9A1 0.9900 .
C9A H9A2 0.9900 .
C10A C15A 1.521(8) .
C10A C11A 1.548(8) .
C10A H10A 1.0000 .
C11A C12A 1.545(9) .
C11A H11A 0.9900 .
C11A H11B 0.9900 .
C12A C13A 1.528(11) .
C12A H12A 0.9900 .
C12A H12B 0.9900 .
C13A C14A 1.528(9) .
C13A H13A 0.9900 .
C13A H13B 0.9900 .
C14A C15A 1.543(8) .
C14A H14A 0.9900 .
C14A H14B 0.9900 .
C15A H15A 1.0000 .
C16A C17A 1.497(9) .
C16A H16A 0.9900 .
C16A H16B 0.9900 .
C17A C18A 1.371(8) .
C17A C22A 1.414(8) .
C18A C19A 1.372(11) .
C18A H18A 0.9500 .
C19A C20A 1.390(11) .
C19A C23A 1.505(8) .
C20A C21A 1.402(8) .
C20A H20A 0.9500 .
C21A C22A 1.380(8) .
C21A C27A 1.506(9) .
C23A C25A 1.525(2) .
C23A C24Q 1.526(2) .
C23A C24A 1.531(2) .
C23A C26Q 1.531(2) .
C23A C26A 1.532(2) .
C23A C25Q 1.532(2) .
C24A H24A 0.9800 .
C24A H24B 0.9800 .
C24A H24C 0.9800 .
C25A H25A 0.9800 .
C25A H25B 0.9800 .
C25A H25C 0.9800 .
C26A H26A 0.9800 .
C26A H26B 0.9800 .
C26A H26C 0.9800 .
C24Q H24D 0.9800 .
C24Q H24E 0.9800 .
C24Q H24F 0.9800 .
C25Q H25D 0.9800 .
C25Q H25E 0.9800 .
C25Q H25F 0.9800 .
C26Q H26D 0.9800 .
C26Q H26E 0.9800 .
C26Q H26F 0.9800 .
C27A H27A 0.9900 .
C27A H27B 0.9900 .
C28A C29A 1.522(9) .
C28A C28A 1.526(14) 2_655
C28A H28A 1.0000 .
C29A C30A 1.510(11) .
C29A H29A 0.9900 .
C29A H29B 0.9900 .
C30A C30A 1.523(18) 2_655
C30A H30A 0.9900 .
C30A H30B 0.9900 .
N4A O4A 1.244(3) .
N4A O5A 1.245(3) .
N4A O6A 1.245(3) .
N4A O6Q 1.246(3) .
N4A O5Q 1.247(3) .
O1MA C1MA 1.401(6) .
O1MA H1MA 0.8400 .
C1MA H1M3 0.9800 .
C1MA H1M4 0.9800 .
C1MA H1M5 0.9800 .
Nd1B O4B 2.373(5) .
Nd1B O3B 2.422(4) 2_556
Nd1B O3B 2.450(4) .
Nd1B O1B 2.455(4) .
Nd1B O2B 2.460(4) .
Nd1B O1WB 2.482(5) .
Nd1B N2B 2.552(4) .
Nd1B N1B 2.587(5) .
Nd1B Nd1B 3.6294(10) 2_556
Nd1B Nd2B 3.6342(7) .
Nd2B O7E 2.317(7) .
Nd2B O7E 2.317(7) 2_556
Nd2B O3B 2.426(4) 2_556
Nd2B O3B 2.426(4) .
Nd2B O2B 2.465(4) 2_556
Nd2B O2B 2.465(4) .
Nd2B N3B 2.593(5) .
Nd2B N3B 2.593(5) 2_556
Nd2B O7B 2.823(7) .
Nd2B O7B 2.823(7) 2_556
Nd2B O8B 2.932(7) .
Nd2B O8B 2.932(7) 2_556
O1B C1B 1.394(9) .
O1B Nd1B 2.455(4) 2_556
O2B C22B 1.389(6) .
O3B Nd1B 2.422(4) 2_556
O3B H3BO 1.0000 .
N1B C10B 1.492(7) .
N1B C9B 1.505(8) .
N1B H1B 0.9300 .
N2B C15B 1.473(7) .
N2B C16B 1.478(7) .
N2B H2B 0.9300 .
N3B C28B 1.466(8) .
N3B C27B 1.467(9) .
N3B H3B 0.9300 .
C1B C2B 1.393(8) 2_556
C1B C2B 1.393(8) .
C2B C3B 1.415(9) .
C2B C9B 1.492(11) .
C3B C4B 1.347(10) .
C3B H3B1 0.9500 .
C4B C3B 1.347(10) 2_556
C4B C5B 1.487(13) .
C5B C7B 1.528(2) .
C5B C7B 1.528(2) 2_556
C5B C6B 1.529(2) 2_556
C5B C6B 1.529(2) .
C5B C8B 1.531(2) 2_556
C5B C8B 1.531(2) .
C6B H6B1 0.9800 .
C6B H6B2 0.9800 .
C6B H6B3 0.9800 .
C7B H7B1 0.9800 .
C7B H7B2 0.9800 .
C7B H7B3 0.9800 .
C8B H8B1 0.9800 .
C8B H8B2 0.9800 .
C8B H8B3 0.9800 .
C9B H9B1 0.9900 .
C9B H9B2 0.9900 .
C10B C15B 1.521(8) .
C10B C11B 1.551(9) .
C10B H10B 1.0000 .
C11B C12B 1.534(9) .
C11B H11C 0.9900 .
C11B H11D 0.9900 .
C12B C13B 1.511(9) .
C12B H12C 0.9900 .
C12B H12D 0.9900 .
C13B C14B 1.526(8) .
C13B H13C 0.9900 .
C13B H13D 0.9900 .
C14B C15B 1.530(8) .
C14B H14C 0.9900 .
C14B H14D 0.9900 .
C15B H15B 1.0000 .
C16B C17B 1.506(8) .
C16B H16C 0.9900 .
C16B H16D 0.9900 .
C17B C18B 1.394(8) .
C17B C22B 1.403(8) .
C18B C19B 1.387(9) .
C18B H18B 0.9500 .
C19B C20B 1.413(11) .
C19B C23B 1.515(8) .
C20B C21B 1.392(9) .
C20B H20B 0.9500 .
C21B C22B 1.394(9) .
C21B C27B 1.510(10) .
C23B C26E 1.529(2) .
C23B C25B 1.529(2) .
C23B C24E 1.529(2) .
C23B C25E 1.530(2) .
C23B C24B 1.530(2) .
C23B C26B 1.531(2) .
C24B H24G 0.9800 .
C24B H24H 0.9800 .
C24B H24I 0.9800 .
C25B H25G 0.9800 .
C25B H25H 0.9800 .
C25B H25I 0.9800 .
C26B H26G 0.9800 .
C26B H26H 0.9800 .
C26B H26I 0.9800 .
C24E H24J 0.9800 .
C24E H24K 0.9800 .
C24E H24L 0.9800 .
C25E H25J 0.9800 .
C25E H25K 0.9800 .
C25E H25L 0.9800 .
C26E H26J 0.9800 .
C26E H26K 0.9800 .
C26E H26L 0.9800 .
C27B H27C 0.9900 .
C27B H27D 0.9900 .
C28B C29B 1.526(9) .
C28B C28B 1.572(16) 2_556
C28B H28B 1.0000 .
C29B C30B 1.539(12) .
C29B H29C 0.9900 .
C29B H29D 0.9900 .
C30B C30B 1.53(2) 2_556
C30B H30C 0.9900 .
C30B H30D 0.9900 .
N4B O4B 1.244(3) .
N4B O5B 1.244(3) .
N4B O6B 1.245(3) .
N4B O6E 1.246(3) .
N4B O5E 1.247(3) .
N5B O8B 1.243(3) .
N5B O9B 1.243(3) .
N5B O9E 1.244(3) .
N5B O7E 1.245(3) .
N5B O7B 1.247(3) .
N5B O8E 1.249(3) .
N6 O12 1.217(7) .
N6 O10 1.246(8) .
N6 O11 1.249(7) .
O2M C2M 1.400(6) .
O2M H2M 0.8400 .
C2M H2M1 0.9800 .
C2M H2M2 0.9800 .
C2M H2M3 0.9800 .
O3M C3M 1.399(6) .
O3M H3M 0.8400 .
C3M H3M1 0.9800 .
C3M H3M2 0.9800 .
C3M H3M3 0.9800 .
O4M C4M 1.400(6) .
O4M H4M 0.8400 .
C4M H4M1 0.9800 .
C4M H4M2 0.9800 .
C4M H4M3 0.9800 .

loop_
_geom_hbond_atom_site_label_D
_geom_hbond_atom_site_label_H
_geom_hbond_atom_site_label_A
_geom_hbond_distance_DH
_geom_hbond_distance_HA
_geom_hbond_distance_DA
_geom_hbond_angle_DHA
_geom_hbond_site_symmetry_A
O3A H3AO O6A 1.00 2.17 2.988(11) 138 .
O3A H3AO O6Q 1.00 1.98 2.820(7) 140 .
O3A H3AO O11 1.00 2.32 3.027(5) 127 2_655
N3A H3A O4M 0.93 2.44 3.313(9) 157 .
O1MA H1MA O11 0.84 1.90 2.727(7) 170 .
O3B H3BO O8E 1.00 2.22 2.928(15) 126 .
O3B H3BO O3M 1.00 2.19 3.035(8) 141 2_556
N2B H2B O5B 0.93 2.33 3.141(12) 145 .
N2B H2B O5E 0.93 2.36 3.135(13) 141 .
N3B H3B O7B 0.93 2.46 3.002(9) 118 2_556
O2M H2M O8E 0.84 2.47 3.149(14) 138 .
O2M H2M O9B 0.84 1.79 2.594(9) 160 .
O2M H2M O9E 0.84 2.35 3.160(13) 162 .
O3M H3M O4B 0.84 2.23 2.901(9) 138 2_556
O3M H3M O6B 0.84 2.21 3.030(12) 164 2_556
O3M H3M O6E 0.84 2.14 2.945(11) 160 2_556
O4M H4M O4A 0.84 2.58 3.340(8) 151 .

loop_
_geom_torsion_atom_site_label_1
_geom_torsion_atom_site_label_2
_geom_torsion_atom_site_label_3
_geom_torsion_atom_site_label_4
_geom_torsion
_geom_torsion_site_symmetry_1
_geom_torsion_site_symmetry_4
O3A Nd1A Nd2A O3A 98.97(18) . 2_655
O4A Nd1A Nd2A O3A 136.81(17) . 2_655
O1A Nd1A Nd2A O3A 49.62(12) . 2_655
O2A Nd1A Nd2A O3A -131.36(18) . 2_655
O1WA Nd1A Nd2A O3A -58.31(15) . 2_655
N1A Nd1A Nd2A O3A 17.3(13) . 2_655
N2A Nd1A Nd2A O3A -138.32(16) . 2_655
Nd1A Nd1A Nd2A O3A 49.62(12) 2_655 2_655
O3A Nd1A Nd2A O3A -98.97(18) 2_655 .
O4A Nd1A Nd2A O3A 37.84(17) . .
O1A Nd1A Nd2A O3A -49.34(12) . .
O2A Nd1A Nd2A O3A 129.67(18) . .
O1WA Nd1A Nd2A O3A -157.28(15) . .
N1A Nd1A Nd2A O3A -81.6(13) . .
N2A Nd1A Nd2A O3A 122.71(16) . .
Nd1A Nd1A Nd2A O3A -49.34(12) 2_655 .
O3A Nd1A Nd2A O2A -48.94(15) 2_655 2_655
O3A Nd1A Nd2A O2A 50.02(15) . 2_655
O4A Nd1A Nd2A O2A 87.86(15) . 2_655
O1A Nd1A Nd2A O2A 0.68(9) . 2_655
O2A Nd1A Nd2A O2A 179.69(4) . 2_655
O1WA Nd1A Nd2A O2A -107.26(13) . 2_655
N1A Nd1A Nd2A O2A -31.6(13) . 2_655
N2A Nd1A Nd2A O2A 172.73(14) . 2_655
Nd1A Nd1A Nd2A O2A 0.68(9) 2_655 2_655
O3A Nd1A Nd2A O2A 131.36(18) 2_655 .
O3A Nd1A Nd2A O2A -129.67(18) . .
O4A Nd1A Nd2A O2A -91.83(18) . .
O1A Nd1A Nd2A O2A -179.01(13) . .
O1WA Nd1A Nd2A O2A 73.05(16) . .
N1A Nd1A Nd2A O2A 148.7(13) . .
N2A Nd1A Nd2A O2A -6.96(17) . .
Nd1A Nd1A Nd2A O2A -179.01(13) 2_655 .
O3A Nd1A Nd2A O1MA 40.54(16) 2_655 .
O3A Nd1A Nd2A O1MA 139.51(16) . .
O4A Nd1A Nd2A O1MA 177.35(17) . .
O1A Nd1A Nd2A O1MA 90.16(11) . .
O2A Nd1A Nd2A O1MA -90.82(17) . .
O1WA Nd1A Nd2A O1MA -17.78(14) . .
N1A Nd1A Nd2A O1MA 57.9(13) . .
N2A Nd1A Nd2A O1MA -97.78(15) . .
Nd1A Nd1A Nd2A O1MA 90.16(11) 2_655 .
O3A Nd1A Nd2A O1MA -154.57(16) 2_655 2_655
O3A Nd1A Nd2A O1MA -55.61(17) . 2_655
O4A Nd1A Nd2A O1MA -17.77(17) . 2_655
O1A Nd1A Nd2A O1MA -104.95(11) . 2_655
O2A Nd1A Nd2A O1MA 74.06(17) . 2_655
O1WA Nd1A Nd2A O1MA 147.11(14) . 2_655
N1A Nd1A Nd2A O1MA -137.3(13) . 2_655
N2A Nd1A Nd2A O1MA 67.10(15) . 2_655
Nd1A Nd1A Nd2A O1MA -104.95(11) 2_655 2_655
O3A Nd1A Nd2A N3A -97.0(13) 2_655 2_655
O3A Nd1A Nd2A N3A 2.0(13) . 2_655
O4A Nd1A Nd2A N3A 39.9(13) . 2_655
O1A Nd1A Nd2A N3A -47.3(13) . 2_655
O2A Nd1A Nd2A N3A 131.7(13) . 2_655
O1WA Nd1A Nd2A N3A -155.3(13) . 2_655
N1A Nd1A Nd2A N3A -79.6(18) . 2_655
N2A Nd1A Nd2A N3A 124.7(13) . 2_655
Nd1A Nd1A Nd2A N3A -47.3(13) 2_655 2_655
O3A Nd1A Nd2A N3A 126.06(18) 2_655 .
O3A Nd1A Nd2A N3A -134.97(18) . .
O4A Nd1A Nd2A N3A -97.13(17) . .
O1A Nd1A Nd2A N3A 175.69(13) . .
O2A Nd1A Nd2A N3A -5.30(18) . .
O1WA Nd1A Nd2A N3A 67.75(16) . .
N1A Nd1A Nd2A N3A 143.4(13) . .
N2A Nd1A Nd2A N3A -12.26(16) . .
Nd1A Nd1A Nd2A N3A 175.69(13) 2_655 .
O3A Nd1A Nd2A Nd1A -49.62(12) 2_655 2_655
O3A Nd1A Nd2A Nd1A 49.34(12) . 2_655
O4A Nd1A Nd2A Nd1A 87.18(12) . 2_655
O1A Nd1A Nd2A Nd1A 0.0 . 2_655
O2A Nd1A Nd2A Nd1A 179.01(13) . 2_655
O1WA Nd1A Nd2A Nd1A -107.94(10) . 2_655
N1A Nd1A Nd2A Nd1A -32.3(13) . 2_655
N2A Nd1A Nd2A Nd1A 172.05(10) . 2_655
O3A Nd1A O1A C1A -148.51(8) 2_655 .
O3A Nd1A O1A C1A 148.61(8) . .
O4A Nd1A O1A C1A 70.08(9) . .
O2A Nd1A O1A C1A 178.86(15) . .
O1WA Nd1A O1A C1A -77.95(10) . .
N1A Nd1A O1A C1A -2.24(10) . .
N2A Nd1A O1A C1A 10.97(14) . .
Nd1A Nd1A O1A C1A 180.0 2_655 .
Nd2A Nd1A O1A C1A 180.0 . .
O3A Nd1A O1A Nd1A 31.49(8) 2_655 2_655
O3A Nd1A O1A Nd1A -31.39(8) . 2_655
O4A Nd1A O1A Nd1A -109.92(9) . 2_655
O2A Nd1A O1A Nd1A -1.14(15) . 2_655
O1WA Nd1A O1A Nd1A 102.05(10) . 2_655
N1A Nd1A O1A Nd1A 177.76(10) . 2_655
N2A Nd1A O1A Nd1A -169.03(14) . 2_655
Nd2A Nd1A O1A Nd1A 0.0 . 2_655
O3A Nd2A O2A C22A -148.5(4) 2_655 .
O3A Nd2A O2A C22A 148.7(4) . .
O2A Nd2A O2A C22A -179.9(4) 2_655 .
O1MA Nd2A O2A C22A -78.1(4) . .
O1MA Nd2A O2A C22A 72.9(4) 2_655 .
N3A Nd2A O2A C22A 6.9(5) 2_655 .
N3A Nd2A O2A C22A -4.3(4) . .
Nd1A Nd2A O2A C22A 179.8(4) 2_655 .
Nd1A Nd2A O2A C22A -179.4(5) . .
O3A Nd2A O2A Nd1A 30.83(11) 2_655 .
O3A Nd2A O2A Nd1A -31.93(11) . .
O2A Nd2A O2A Nd1A -0.51(7) 2_655 .
O1MA Nd2A O2A Nd1A 101.28(14) . .
O1MA Nd2A O2A Nd1A -107.73(15) 2_655 .
N3A Nd2A O2A Nd1A -173.80(18) 2_655 .
N3A Nd2A O2A Nd1A 175.10(17) . .
Nd1A Nd2A O2A Nd1A -0.87(12) 2_655 .
O3A Nd1A O2A C22A 148.3(4) 2_655 .
O3A Nd1A O2A C22A -148.6(4) . .
O4A Nd1A O2A C22A -77.6(4) . .
O1A Nd1A O2A C22A -179.0(3) . .
O1WA Nd1A O2A C22A 71.4(4) . .
N1A Nd1A O2A C22A 2.7(5) . .
N2A Nd1A O2A C22A -7.1(4) . .
Nd1A Nd1A O2A C22A -179.8(4) 2_655 .
Nd2A Nd1A O2A C22A 179.4(5) . .
O3A Nd1A O2A Nd2A -31.06(12) 2_655 .
O3A Nd1A O2A Nd2A 32.07(11) . .
O4A Nd1A O2A Nd2A 103.05(14) . .
O1A Nd1A O2A Nd2A 1.7(2) . .
O1WA Nd1A O2A Nd2A -107.93(13) . .
N1A Nd1A O2A Nd2A -176.64(15) . .
N2A Nd1A O2A Nd2A 173.58(15) . .
Nd1A Nd1A O2A Nd2A 0.88(12) 2_655 .
O3A Nd1A O3A Nd1A -49.34(14) 2_655 2_655
O4A Nd1A O3A Nd1A 117.88(15) . 2_655
O1A Nd1A O3A Nd1A 31.92(8) . 2_655
O2A Nd1A O3A Nd1A -130.46(14) . 2_655
O1WA Nd1A O3A Nd1A -65.3(2) . 2_655
N1A Nd1A O3A Nd1A 75.9(2) . 2_655
N2A Nd1A O3A Nd1A 176.48(14) . 2_655
Nd2A Nd1A O3A Nd1A -98.12(14) . 2_655
O3A Nd1A O3A Nd2A 48.78(9) 2_655 .
O4A Nd1A O3A Nd2A -144.00(16) . .
O1A Nd1A O3A Nd2A 130.04(12) . .
O2A Nd1A O3A Nd2A -32.34(12) . .
O1WA Nd1A O3A Nd2A 32.8(2) . .
N1A Nd1A O3A Nd2A 174.07(15) . .
N2A Nd1A O3A Nd2A -85.41(18) . .
Nd1A Nd1A O3A Nd2A 98.12(14) 2_655 .
O3A Nd2A O3A Nd1A 48.83(11) 2_655 2_655
O2A Nd2A O3A Nd1A -31.63(12) 2_655 2_655
O2A Nd2A O3A Nd1A 130.01(14) . 2_655
O1MA Nd2A O3A Nd1A 36.7(2) . 2_655
O1MA Nd2A O3A Nd1A -140.08(15) 2_655 2_655
N3A Nd2A O3A Nd1A -82.4(2) 2_655 2_655
N3A Nd2A O3A Nd1A 172.04(16) . 2_655
Nd1A Nd2A O3A Nd1A 97.40(14) . 2_655
O3A Nd2A O3A Nd1A -48.56(10) 2_655 .
O2A Nd2A O3A Nd1A -129.03(14) 2_655 .
O2A Nd2A O3A Nd1A 32.61(12) . .
O1MA Nd2A O3A Nd1A -60.7(2) . .
O1MA Nd2A O3A Nd1A 122.52(15) 2_655 .
N3A Nd2A O3A Nd1A -179.75(16) 2_655 .
N3A Nd2A O3A Nd1A 74.6(2) . .
Nd1A Nd2A O3A Nd1A -97.40(14) 2_655 .
O3A Nd1A N1A C10A -128.1(3) 2_655 .
O3A Nd1A N1A C10A 138.5(3) . .
O4A Nd1A N1A C10A 95.0(3) . .
O1A Nd1A N1A C10A -177.1(3) . .
O2A Nd1A N1A C10A 1.9(4) . .
O1WA Nd1A N1A C10A -68.0(3) . .
N2A Nd1A N1A C10A 12.2(3) . .
Nd1A Nd1A N1A C10A -175.4(3) 2_655 .
Nd2A Nd1A N1A C10A -144.2(12) . .
O3A Nd1A N1A C9A 0.6(4) 2_655 .
O3A Nd1A N1A C9A -92.7(3) . .
O4A Nd1A N1A C9A -136.2(3) . .
O1A Nd1A N1A C9A -48.4(3) . .
O2A Nd1A N1A C9A 130.6(3) . .
O1WA Nd1A N1A C9A 60.7(3) . .
N2A Nd1A N1A C9A 140.9(3) . .
Nd1A Nd1A N1A C9A -46.7(3) 2_655 .
Nd2A Nd1A N1A C9A -15.5(15) . .
O3A Nd1A N2A C15A 152.0(3) 2_655 .
O3A Nd1A N2A C15A -115.2(3) . .
O4A Nd1A N2A C15A -56.3(3) . .
O1A Nd1A N2A C15A 4.9(4) . .
O2A Nd1A N2A C15A -167.9(3) . .
O1WA Nd1A N2A C15A 104.3(3) . .
N1A Nd1A N2A C15A 18.7(3) . .
Nd1A Nd1A N2A C15A -97.1(8) 2_655 .
Nd2A Nd1A N2A C15A -163.1(3) . .
O3A Nd1A N2A C16A -83.7(3) 2_655 .
O3A Nd1A N2A C16A 9.0(4) . .
O4A Nd1A N2A C16A 67.9(3) . .
O1A Nd1A N2A C16A 129.1(3) . .
O2A Nd1A N2A C16A -43.7(3) . .
O1WA Nd1A N2A C16A -131.5(3) . .
N1A Nd1A N2A C16A 142.9(3) . .
Nd1A Nd1A N2A C16A 27.1(10) 2_655 .
Nd2A Nd1A N2A C16A -38.9(3) . .
O3A Nd2A N3A C27A 5.6(5) 2_655 .
O3A Nd2A N3A C27A -87.1(4) . .
O2A Nd2A N3A C27A 130.8(4) 2_655 .
O2A Nd2A N3A C27A -45.2(4) . .
O1MA Nd2A N3A C27A 62.2(4) . .
O1MA Nd2A N3A C27A -134.7(4) 2_655 .
N3A Nd2A N3A C27A 142.4(5) 2_655 .
Nd1A Nd2A N3A C27A 3.8(16) 2_655 .
Nd1A Nd2A N3A C27A -41.5(4) . .
O3A Nd2A N3A C28A -120.1(4) 2_655 .
O3A Nd2A N3A C28A 147.1(4) . .
O2A Nd2A N3A C28A 5.1(5) 2_655 .
O2A Nd2A N3A C28A -170.9(4) . .
O1MA Nd2A N3A C28A -63.5(4) . .
O1MA Nd2A N3A C28A 99.6(4) 2_655 .
N3A Nd2A N3A C28A 16.7(3) 2_655 .
Nd1A Nd2A N3A C28A -121.9(12) 2_655 .
Nd1A Nd2A N3A C28A -167.2(4) . .
Nd1A O1A C1A C2A 30.2(3) 2_655 2_655
Nd1A O1A C1A C2A -149.8(3) . 2_655
Nd1A O1A C1A C2A -149.8(3) 2_655 .
Nd1A O1A C1A C2A 30.2(3) . .
O1A C1A C2A C3A -179.8(4) . .
C2A C1A C2A C3A 0.2(4) 2_655 .
O1A C1A C2A C9A -4.6(6) . .
C2A C1A C2A C9A 175.4(6) 2_655 .
C1A C2A C3A C4A -0.3(8) . .
C9A C2A C3A C4A -175.6(5) . .
C2A C3A C4A C3A 0.2(4) . 2_655
C2A C3A C4A C5A -179.8(4) . .
C3A C4A C5A C6A -118.6(6) 2_655 .
C3A C4A C5A C6A 61.4(6) . .
C3A C4A C5A C6A 61.4(6) 2_655 2_655
C3A C4A C5A C6A -118.6(6) . 2_655
C3A C4A C5A C8A -168.3(7) 2_655 2_655
C3A C4A C5A C8A 11.7(7) . 2_655
C3A C4A C5A C8A 11.7(7) 2_655 .
C3A C4A C5A C8A -168.3(7) . .
C3A C4A C5A C7A 125.9(6) 2_655 .
C3A C4A C5A C7A -54.1(6) . .
C3A C4A C5A C7A -54.1(6) 2_655 2_655
C3A C4A C5A C7A 125.9(6) . 2_655
C10A N1A C9A C2A -142.4(4) . .
Nd1A N1A C9A C2A 88.4(4) . .
C3A C2A C9A N1A 113.9(6) . .
C1A C2A C9A N1A -61.4(6) . .
C9A N1A C10A C15A -164.5(4) . .
Nd1A N1A C10A C15A -40.7(5) . .
C9A N1A C10A C11A 72.6(6) . .
Nd1A N1A C10A C11A -163.5(4) . .
N1A C10A C11A C12A 176.4(5) . .
C15A C10A C11A C12A 55.0(7) . .
C10A C11A C12A C13A -54.6(7) . .
C11A C12A C13A C14A 54.8(8) . .
C12A C13A C14A C15A -55.2(7) . .
C16A N2A C15A C10A -166.0(4) . .
Nd1A N2A C15A C10A -46.9(5) . .
C16A N2A C15A C14A 69.5(6) . .
Nd1A N2A C15A C14A -171.4(4) . .
N1A C10A C15A N2A 57.3(5) . .
C11A C10A C15A N2A 179.9(4) . .
N1A C10A C15A C14A -177.2(5) . .
C11A C10A C15A C14A -54.5(6) . .
C13A C14A C15A N2A 178.2(5) . .
C13A C14A C15A C10A 54.9(7) . .
C15A N2A C16A C17A -150.0(4) . .
Nd1A N2A C16A C17A 86.3(4) . .
N2A C16A C17A C18A 110.0(5) . .
N2A C16A C17A C22A -67.5(6) . .
C22A C17A C18A C19A -2.1(9) . .
C16A C17A C18A C19A -179.7(5) . .
C17A C18A C19A C20A -0.1(9) . .
C17A C18A C19A C23A 177.3(6) . .
C18A C19A C20A C21A 1.6(9) . .
C23A C19A C20A C21A -175.8(6) . .
C19A C20A C21A C22A -0.8(9) . .
C19A C20A C21A C27A -179.5(6) . .
Nd2A O2A C22A C21A 29.9(7) . .
Nd1A O2A C22A C21A -149.2(4) . .
Nd2A O2A C22A C17A -149.9(4) . .
Nd1A O2A C22A C17A 30.9(7) . .
C20A C21A C22A O2A 178.7(5) . .
C27A C21A C22A O2A -2.6(8) . .
C20A C21A C22A C17A -1.5(8) . .
C27A C21A C22A C17A 177.2(5) . .
C18A C17A C22A O2A -177.3(5) . .
C16A C17A C22A O2A 0.2(7) . .
C18A C17A C22A C21A 2.9(8) . .
C16A C17A C22A C21A -179.6(5) . .
C18A C19A C23A C25A -125.1(8) . .
C20A C19A C23A C25A 52.2(9) . .
C18A C19A C23A C24Q 66.7(9) . .
C20A C19A C23A C24Q -116.1(8) . .
C18A C19A C23A C24A 114.3(8) . .
C20A C19A C23A C24A -68.5(8) . .
C18A C19A C23A C26Q -54.7(9) . .
C20A C19A C23A C26Q 122.6(8) . .
C18A C19A C23A C26A -1.9(9) . .
C20A C19A C23A C26A 175.4(8) . .
C18A C19A C23A C25Q -171.5(8) . .
C20A C19A C23A C25Q 5.7(9) . .
C28A N3A C27A C21A -150.4(5) . .
Nd2A N3A C27A C21A 85.5(5) . .
C22A C21A C27A N3A -63.7(7) . .
C20A C21A C27A N3A 115.0(6) . .
C27A N3A C28A C29A 69.1(8) . .
Nd2A N3A C28A C29A -170.9(5) . .
C27A N3A C28A C28A -167.7(6) . 2_655
Nd2A N3A C28A C28A -47.7(7) . 2_655
N3A C28A C29A C30A 174.1(7) . .
C28A C28A C29A C30A 52.5(11) 2_655 .
C28A C29A C30A C30A -56.3(13) . 2_655
O5A N4A O4A Nd1A -149.9(7) . .
O6A N4A O4A Nd1A 25.2(14) . .
O6Q N4A O4A Nd1A -5.3(14) . .
O5Q N4A O4A Nd1A 165.0(11) . .
O3A Nd1A O4A N4A 24.8(8) 2_655 .
O3A Nd1A O4A N4A 8.7(7) . .
O1A Nd1A O4A N4A 85.0(7) . .
O2A Nd1A O4A N4A -60.2(7) . .
O1WA Nd1A O4A N4A -167.1(6) . .
N1A Nd1A O4A N4A 160.3(7) . .
N2A Nd1A O4A N4A -129.9(7) . .
Nd1A Nd1A O4A N4A 45.1(7) 2_655 .
Nd2A Nd1A O4A N4A -16.0(7) . .
O3A Nd2A O1MA C1MA -76.6(7) 2_655 .
O3A Nd2A O1MA C1MA -65.7(7) . .
O2A Nd2A O1MA C1MA -1.7(7) 2_655 .
O2A Nd2A O1MA C1MA -146.8(7) . .
O1MA Nd2A O1MA C1MA 108.0(7) 2_655 .
N3A Nd2A O1MA C1MA 73.5(7) 2_655 .
N3A Nd2A O1MA C1MA 142.3(7) . .
Nd1A Nd2A O1MA C1MA -42.2(7) 2_655 .
Nd1A Nd2A O1MA C1MA -102.9(7) . .
O4B Nd1B O1B C1B -78.44(17) . .
O3B Nd1B O1B C1B 148.25(9) 2_556 .
O3B Nd1B O1B C1B -148.58(9) . .
O2B Nd1B O1B C1B -178.06(16) . .
O1WB Nd1B O1B C1B 73.13(11) . .
N2B Nd1B O1B C1B 7.52(16) . .
N1B Nd1B O1B C1B -3.86(13) . .
Nd1B Nd1B O1B C1B 180.0 2_556 .
Nd2B Nd1B O1B C1B 180.0 . .
O4B Nd1B O1B Nd1B 101.56(17) . 2_556
O3B Nd1B O1B Nd1B -31.75(9) 2_556 2_556
O3B Nd1B O1B Nd1B 31.42(9) . 2_556
O2B Nd1B O1B Nd1B 1.94(16) . 2_556
O1WB Nd1B O1B Nd1B -106.87(11) . 2_556
N2B Nd1B O1B Nd1B -172.48(16) . 2_556
N1B Nd1B O1B Nd1B 176.14(13) . 2_556
Nd2B Nd1B O1B Nd1B 0.0 . 2_556
O4B Nd1B O2B C22B 81.9(4) . .
O3B Nd1B O2B C22B -141.3(4) 2_556 .
O3B Nd1B O2B C22B 155.5(4) . .
O1B Nd1B O2B C22B -175.0(3) . .
O1WB Nd1B O2B C22B -73.7(4) . .
N2B Nd1B O2B C22B 1.4(4) . .
N1B Nd1B O2B C22B 13.7(5) . .
Nd1B Nd1B O2B C22B -173.6(4) 2_556 .
Nd2B Nd1B O2B C22B -172.2(5) . .
O4B Nd1B O2B Nd2B -105.97(18) . .
O3B Nd1B O2B Nd2B 30.91(12) 2_556 .
O3B Nd1B O2B Nd2B -32.34(12) . .
O1B Nd1B O2B Nd2B -2.8(2) . .
O1WB Nd1B O2B Nd2B 98.52(14) . .
N2B Nd1B O2B Nd2B 173.54(16) . .
N1B Nd1B O2B Nd2B -174.10(19) . .
Nd1B Nd1B O2B Nd2B -1.46(12) 2_556 .
O7E Nd2B O2B C22B -77.6(5) . .
O7E Nd2B O2B C22B 57.3(4) 2_556 .
O3B Nd2B O2B C22B 141.4(4) 2_556 .
O3B Nd2B O2B C22B -155.1(4) . .
O2B Nd2B O2B C22B 173.2(4) 2_556 .
N3B Nd2B O2B C22B -10.0(4) . .
N3B Nd2B O2B C22B -2.0(5) 2_556 .
O7B Nd2B O2B C22B -93.2(5) . .
O7B Nd2B O2B C22B 61.2(5) 2_556 .
O8B Nd2B O2B C22B -89.4(5) . .
O8B Nd2B O2B C22B 84.5(5) 2_556 .
O7E Nd2B O2B Nd1B 110.1(2) . .
O7E Nd2B O2B Nd1B -115.00(19) 2_556 .
O3B Nd2B O2B Nd1B -30.87(12) 2_556 .
O3B Nd2B O2B Nd1B 32.64(12) . .
O2B Nd2B O2B Nd1B 0.86(7) 2_556 .
N3B Nd2B O2B Nd1B 177.66(17) . .
N3B Nd2B O2B Nd1B -174.27(18) 2_556 .
O7B Nd2B O2B Nd1B 94.5(3) . .
O7B Nd2B O2B Nd1B -111.1(2) 2_556 .
O8B Nd2B O2B Nd1B 98.3(3) . .
O8B Nd2B O2B Nd1B -87.8(2) 2_556 .
O7E Nd2B O3B Nd1B 119.0(2) . 2_556
O7E Nd2B O3B Nd1B -68.8(4) 2_556 2_556
O3B Nd2B O3B Nd1B -49.04(12) 2_556 2_556
O2B Nd2B O3B Nd1B 31.55(12) 2_556 2_556
O2B Nd2B O3B Nd1B -130.09(15) . 2_556
N3B Nd2B O3B Nd1B 179.81(16) . 2_556
N3B Nd2B O3B Nd1B 75.7(3) 2_556 2_556
O7B Nd2B O3B Nd1B 101.17(17) . 2_556
O7B Nd2B O3B Nd1B -86.51(18) 2_556 2_556
O8B Nd2B O3B Nd1B 146.62(18) . 2_556
O8B Nd2B O3B Nd1B -32.4(2) 2_556 2_556
O7E Nd2B O3B Nd1B -143.8(3) . .
O7E Nd2B O3B Nd1B 28.4(4) 2_556 .
O3B Nd2B O3B Nd1B 48.17(11) 2_556 .
O2B Nd2B O3B Nd1B 128.76(15) 2_556 .
O2B Nd2B O3B Nd1B -32.87(12) . .
N3B Nd2B O3B Nd1B -83.0(2) . .
N3B Nd2B O3B Nd1B 173.0(2) 2_556 .
O7B Nd2B O3B Nd1B -161.62(18) . .
O7B Nd2B O3B Nd1B 10.7(2) 2_556 .
O8B Nd2B O3B Nd1B -116.17(17) . .
O8B Nd2B O3B Nd1B 64.8(2) 2_556 .
O4B Nd1B O3B Nd1B -136.7(2) . 2_556
O3B Nd1B O3B Nd1B 49.45(16) 2_556 2_556
O1B Nd1B O3B Nd1B -31.97(9) . 2_556
O2B Nd1B O3B Nd1B 130.93(15) . 2_556
O1WB Nd1B O3B Nd1B 32.3(2) . 2_556
N2B Nd1B O3B Nd1B 171.29(16) . 2_556
N1B Nd1B O3B Nd1B -82.7(2) . 2_556
Nd2B Nd1B O3B Nd1B 97.92(15) . 2_556
O4B Nd1B O3B Nd2B 125.4(2) . .
O3B Nd1B O3B Nd2B -48.47(11) 2_556 .
O1B Nd1B O3B Nd2B -129.89(13) . .
O2B Nd1B O3B Nd2B 33.00(13) . .
O1WB Nd1B O3B Nd2B -65.6(2) . .
N2B Nd1B O3B Nd2B 73.4(2) . .
N1B Nd1B O3B Nd2B 179.39(17) . .
Nd1B Nd1B O3B Nd2B -97.92(15) 2_556 .
O4B Nd1B N1B C10B -66.4(4) . .
O3B Nd1B N1B C10B 146.2(3) 2_556 .
O3B Nd1B N1B C10B -119.0(4) . .
O1B Nd1B N1B C10B -169.6(4) . .
O2B Nd1B N1B C10B 5.2(5) . .
O1WB Nd1B N1B C10B 104.3(4) . .
N2B Nd1B N1B C10B 18.2(4) . .
Nd1B Nd1B N1B C10B -166.7(3) 2_556 .
Nd2B Nd1B N1B C10B -113.9(14) . .
O4B Nd1B N1B C9B 58.0(4) . .
O3B Nd1B N1B C9B -89.4(5) 2_556 .
O3B Nd1B N1B C9B 5.4(5) . .
O1B Nd1B N1B C9B -45.3(4) . .
O2B Nd1B N1B C9B 129.6(4) . .
O1WB Nd1B N1B C9B -131.4(5) . .
N2B Nd1B N1B C9B 142.6(5) . .
Nd1B Nd1B N1B C9B -42.3(5) 2_556 .
Nd2B Nd1B N1B C9B 10.5(18) . .
O4B Nd1B N2B C15B 94.1(4) . .
O3B Nd1B N2B C15B -123.2(3) 2_556 .
O3B Nd1B N2B C15B 144.2(3) . .
O1B Nd1B N2B C15B 1.3(4) . .
O2B Nd1B N2B C15B -175.4(4) . .
O1WB Nd1B N2B C15B -65.0(4) . .
N1B Nd1B N2B C15B 13.3(3) . .
Nd1B Nd1B N2B C15B -118.3(10) 2_556 .
Nd2B Nd1B N2B C15B -170.5(3) . .
O4B Nd1B N2B C16B -139.5(4) . .
O3B Nd1B N2B C16B 3.2(4) 2_556 .
O3B Nd1B N2B C16B -89.4(4) . .
O1B Nd1B N2B C16B 127.7(3) . .
O2B Nd1B N2B C16B -49.0(3) . .
O1WB Nd1B N2B C16B 61.4(3) . .
N1B Nd1B N2B C16B 139.6(4) . .
Nd1B Nd1B N2B C16B 8.1(13) 2_556 .
Nd2B Nd1B N2B C16B -44.1(3) . .
O7E Nd2B N3B C28B -55.8(4) . .
O7E Nd2B N3B C28B 98.0(5) 2_556 .
O3B Nd2B N3B C28B 145.7(4) 2_556 .
O3B Nd2B N3B C28B -119.9(4) . .
O2B Nd2B N3B C28B 7.1(5) 2_556 .
O2B Nd2B N3B C28B -170.0(4) . .
N3B Nd2B N3B C28B 15.6(3) 2_556 .
O7B Nd2B N3B C28B -48.3(4) . .
O7B Nd2B N3B C28B 118.9(5) 2_556 .
O8B Nd2B N3B C28B -89.7(4) . .
O8B Nd2B N3B C28B 87.0(5) 2_556 .
O7E Nd2B N3B C27B 72.1(4) . .
O7E Nd2B N3B C27B -134.1(5) 2_556 .
O3B Nd2B N3B C27B -86.4(4) 2_556 .
O3B Nd2B N3B C27B 8.0(5) . .
O2B Nd2B N3B C27B 135.0(4) 2_556 .
O2B Nd2B N3B C27B -42.1(4) . .
N3B Nd2B N3B C27B 143.5(5) 2_556 .
O7B Nd2B N3B C27B 79.7(4) . .
O7B Nd2B N3B C27B -113.2(4) 2_556 .
O8B Nd2B N3B C27B 38.2(4) . .
O8B Nd2B N3B C27B -145.1(4) 2_556 .
Nd1B O1B C1B C2B -150.0(4) . 2_556
Nd1B O1B C1B C2B 30.0(4) 2_556 2_556
Nd1B O1B C1B C2B 30.0(4) . .
Nd1B O1B C1B C2B -150.0(4) 2_556 .
C2B C1B C2B C3B 1.8(5) 2_556 .
O1B C1B C2B C3B -178.2(5) . .
C2B C1B C2B C9B 176.9(8) 2_556 .
O1B C1B C2B C9B -3.1(8) . .
C1B C2B C3B C4B -3.9(11) . .
C9B C2B C3B C4B -179.2(6) . .
C2B C3B C4B C3B 2.0(6) . 2_556
C2B C3B C4B C5B -178.0(6) . .
C3B C4B C5B C7B -101.6(8) . .
C3B C4B C5B C7B 78.4(8) 2_556 .
C3B C4B C5B C7B 78.4(8) . 2_556
C3B C4B C5B C7B -101.6(8) 2_556 2_556
C3B C4B C5B C6B -49.9(9) . 2_556
C3B C4B C5B C6B 130.1(9) 2_556 2_556
C3B C4B C5B C6B 130.1(9) . .
C3B C4B C5B C6B -49.9(9) 2_556 .
C3B C4B C5B C8B -164.9(8) . 2_556
C3B C4B C5B C8B 15.1(8) 2_556 2_556
C3B C4B C5B C8B 15.1(8) . .
C3B C4B C5B C8B -164.9(8) 2_556 .
C1B C2B C9B N1B -62.6(9) . .
C3B C2B C9B N1B 112.4(8) . .
C10B N1B C9B C2B -150.3(5) . .
Nd1B N1B C9B C2B 85.2(6) . .
C9B N1B C10B C15B -166.0(5) . .
Nd1B N1B C10B C15B -46.3(5) . .
C9B N1B C10B C11B 71.6(7) . .
Nd1B N1B C10B C11B -168.7(4) . .
N1B C10B C11B C12B 174.5(5) . .
C15B C10B C11B C12B 53.5(7) . .
C10B C11B C12B C13B -54.9(8) . .
C11B C12B C13B C14B 56.2(8) . .
C12B C13B C14B C15B -57.9(7) . .
C16B N2B C15B C10B -164.0(5) . .
Nd1B N2B C15B C10B -42.2(5) . .
C16B N2B C15B C14B 72.4(6) . .
Nd1B N2B C15B C14B -165.8(4) . .
N1B C10B C15B N2B 57.6(6) . .
C11B C10B C15B N2B -179.3(5) . .
N1B C10B C15B C14B -177.3(5) . .
C11B C10B C15B C14B -54.2(7) . .
C13B C14B C15B N2B -179.9(5) . .
C13B C14B C15B C10B 57.4(6) . .
C15B N2B C16B C17B -143.7(5) . .
Nd1B N2B C16B C17B 88.4(4) . .
N2B C16B C17B C18B 116.0(6) . .
N2B C16B C17B C22B -63.2(7) . .
C22B C17B C18B C19B -0.2(9) . .
C16B C17B C18B C19B -179.4(6) . .
C17B C18B C19B C20B -0.6(10) . .
C17B C18B C19B C23B -178.2(6) . .
C18B C19B C20B C21B 1.2(11) . .
C23B C19B C20B C21B 178.7(7) . .
C19B C20B C21B C22B -0.9(12) . .
C19B C20B C21B C27B -178.6(7) . .
Nd1B O2B C22B C21B -156.4(4) . .
Nd2B O2B C22B C21B 34.1(7) . .
Nd1B O2B C22B C17B 24.1(7) . .
Nd2B O2B C22B C17B -145.5(4) . .
C20B C21B C22B O2B -179.5(6) . .
C27B C21B C22B O2B -1.9(9) . .
C20B C21B C22B C17B 0.1(9) . .
C27B C21B C22B C17B 177.6(6) . .
C18B C17B C22B O2B -180.0(5) . .
C16B C17B C22B O2B -0.8(8) . .
C18B C17B C22B C21B 0.5(8) . .
C16B C17B C22B C21B 179.6(5) . .
C18B C19B C23B C26E -14.0(15) . .
C20B C19B C23B C26E 168.6(14) . .
C18B C19B C23B C25B 65.0(10) . .
C20B C19B C23B C25B -112.4(9) . .
C18B C19B C23B C24E -140.4(11) . .
C20B C19B C23B C24E 42.2(13) . .
C18B C19B C23B C25E 103.6(13) . .
C20B C19B C23B C25E -73.8(13) . .
C18B C19B C23B C24B -173.1(8) . .
C20B C19B C23B C24B 9.6(11) . .
C18B C19B C23B C26B -52.2(10) . .
C20B C19B C23B C26B 130.4(9) . .
C28B N3B C27B C21B -146.9(5) . .
Nd2B N3B C27B C21B 83.7(5) . .
C20B C21B C27B N3B 113.2(7) . .
C22B C21B C27B N3B -64.4(8) . .
C27B N3B C28B C29B 69.2(7) . .
Nd2B N3B C28B C29B -165.8(5) . .
C27B N3B C28B C28B -167.1(5) . 2_556
Nd2B N3B C28B C28B -42.1(7) . 2_556
N3B C28B C29B C30B 178.0(7) . .
C28B C28B C29B C30B 54.9(9) 2_556 .
C28B C29B C30B C30B -55.8(12) . 2_556
O5B N4B O4B Nd1B -6.4(15) . .
O6B N4B O4B Nd1B 167.4(12) . .
O6E N4B O4B Nd1B 140.2(12) . .
O5E N4B O4B Nd1B -53.2(17) . .
O3B Nd1B O4B N4B -103.0(8) 2_556 .
O3B Nd1B O4B N4B -110.5(9) . .
O1B Nd1B O4B N4B 178.5(9) . .
O2B Nd1B O4B N4B -36.1(9) . .
O1WB Nd1B O4B N4B 86.7(10) . .
N2B Nd1B O4B N4B 38.3(9) . .
N1B Nd1B O4B N4B 106.1(9) . .
Nd1B Nd1B O4B N4B -138.5(8) 2_556 .
Nd2B Nd1B O4B N4B -77.3(9) . .
O8B N5B O7B Nd2B 2.1(10) . .
O9B N5B O7B Nd2B -175.6(5) . .
O9E N5B O7B Nd2B 171.0(7) . .
O7E N5B O7B Nd2B 37.6(5) . .
O8E N5B O7B Nd2B -47.4(12) . .
O7E Nd2B O7B N5B -46.6(4) . .
O7E Nd2B O7B N5B -124.1(6) 2_556 .
O3B Nd2B O7B N5B 99.1(6) 2_556 .
O3B Nd2B O7B N5B 65.7(6) . .
O2B Nd2B O7B N5B 145.3(7) 2_556 .
O2B Nd2B O7B N5B 4.1(7) . .
N3B Nd2B O7B N5B -69.3(6) . .
N3B Nd2B O7B N5B -132.2(7) 2_556 .
O7B Nd2B O7B N5B -99.3(6) 2_556 .
O8B Nd2B O7B N5B -1.1(5) . .
O8B Nd2B O7B N5B -172.8(5) 2_556 .
O9B N5B O8B Nd2B 175.6(6) . .
O9E N5B O8B Nd2B -160.4(12) . .
O7E N5B O8B Nd2B -27.5(5) . .
O7B N5B O8B Nd2B -2.0(9) . .
O8E N5B O8B Nd2B 132.5(14) . .
O7E Nd2B O8B N5B 26.8(5) . .
O7E Nd2B O8B N5B 120.5(6) 2_556 .
O3B Nd2B O8B N5B -111.5(6) 2_556 .
O3B Nd2B O8B N5B -95.2(6) . .
O2B Nd2B O8B N5B -30.6(7) 2_556 .
O2B Nd2B O8B N5B -174.3(7) . .
N3B Nd2B O8B N5B 108.7(6) . .
N3B Nd2B O8B N5B 45.7(7) 2_556 .
O7B Nd2B O8B N5B 1.1(5) . .
O7B Nd2B O8B N5B 146.7(5) 2_556 .
O8B Nd2B O8B N5B 76.9(6) 2_556 .
O8B N5B O7E Nd2B 52.3(9) . .
O9B N5B O7E Nd2B -171.2(8) . .
O9E N5B O7E Nd2B -154.1(9) . .
O7B N5B O7E Nd2B -97.0(10) . .
O8E N5B O7E Nd2B 37.1(14) . .
O7E Nd2B O7E N5B -161.1(9) 2_556 .
O3B Nd2B O7E N5B 29.7(11) 2_556 .
O3B Nd2B O7E N5B 12.3(8) . .
O2B Nd2B O7E N5B 87.7(8) 2_556 .
O2B Nd2B O7E N5B -59.1(8) . .
N3B Nd2B O7E N5B -126.9(9) . .
N3B Nd2B O7E N5B 162.9(9) 2_556 .
O7B Nd2B O7E N5B 76.7(9) . .
O7B Nd2B O7E N5B -134.7(7) 2_556 .
O8B Nd2B O7E N5B -37.5(6) . .
O8B Nd2B O7E N5B 150.4(6) 2_556 .
